data_7036881
loop_
_publ_author_name
'Li, Ning'
'Matthews, Peter D.'
'Leung, Jane J.'
'King, Timothy C.'
'Wood, Paul T.'
'Luo, He-Kuan'
'Wright, Dominic S.'

_publ_section_title
;
 Synthesis, structure and properties of the manganese-doped
 polyoxotitanate cage [Ti18MnO30(OEt)20(MnPhen)3] (Phen =
 1,10-phenanthroline).
;
_journal_issue 44
_journal_name_full 'Dalton transactions (Cambridge, England : 2003)'
_journal_page_first 19090
_journal_page_last 19096
_journal_paper_doi 10.1039/c5dt03617h
_journal_volume 44
_journal_year 2015
_chemical_formula_moiety 'C76 H124 Mn4 N6 O50 Ti18'
_chemical_formula_sum 'C76 H124 Mn4 N6 O50 Ti18'
_chemical_formula_weight 3003.76
_chemical_properties_physical 'Air-sensitive, Moisture-sensitive'
_space_group_crystal_system monoclinic
_space_group_IT_number 14
_space_group_name_Hall '-P 2ybc'
_space_group_name_H-M_alt 'P 1 21/c 1'
_symmetry_space_group_name_Hall '-P 2ybc'
_symmetry_space_group_name_H-M 'P 1 21/c 1'
_atom_sites_solution_hydrogens geom
_audit_creation_method SHELXL-2014/7
_audit_update_record
;
2015-09-09 deposited with the CCDC.
2015-10-06 downloaded from the CCDC.
;
_cell_angle_alpha 90
_cell_angle_beta 96.44(3)
_cell_angle_gamma 90
_cell_formula_units_Z 4
_cell_length_a 15.723(3)
_cell_length_b 23.832(5)
_cell_length_c 31.971(6)
_cell_measurement_reflns_used 150352
_cell_measurement_temperature 180(2)
_cell_measurement_theta_max 25.03
_cell_measurement_theta_min 1.02
_cell_volume 11904(4)
_computing_cell_refinement 'HKL Scalepack (Otwinowski & Minor 1997)'
_computing_data_collection 'Collect (Nonius B.V. 1998)'
_computing_data_reduction
; 
HKL Denzo and Scalepack (Otwinowski & Minor 1997) 
;
_computing_publication_material 'SHELXL-2014 (Sheldrick 2014)'
_computing_structure_refinement 'SHELXL-2014 (Sheldrick 2014)'
_computing_structure_solution 'SHELXT-2014 (Sheldrick 2014)'
_diffrn_ambient_temperature 180(2)
_diffrn_measured_fraction_theta_full 0.938
_diffrn_measured_fraction_theta_max 0.938
_diffrn_measurement_device_type 'Nonius Kappa CCD'
_diffrn_measurement_method 'Thin slice \w and \f scans'
_diffrn_radiation_source 'fine-focus sealed tube'
_diffrn_radiation_type MoK\a
_diffrn_radiation_wavelength 0.71073
_diffrn_reflns_av_R_equivalents 0.0525
_diffrn_reflns_av_unetI/netI 0.0580
_diffrn_reflns_laue_measured_fraction_full 0.938
_diffrn_reflns_laue_measured_fraction_max 0.938
_diffrn_reflns_limit_h_max 18
_diffrn_reflns_limit_h_min -18
_diffrn_reflns_limit_k_max 28
_diffrn_reflns_limit_k_min -27
_diffrn_reflns_limit_l_max 38
_diffrn_reflns_limit_l_min -35
_diffrn_reflns_number 61565
_diffrn_reflns_point_group_measured_fraction_full 0.938
_diffrn_reflns_point_group_measured_fraction_max 0.938
_diffrn_reflns_theta_full 25.040
_diffrn_reflns_theta_max 25.040
_diffrn_reflns_theta_min 3.516
_exptl_absorpt_coefficient_mu 1.621
_exptl_absorpt_correction_T_max 0.492
_exptl_absorpt_correction_T_min 0.420
_exptl_absorpt_correction_type multi-scan
_exptl_absorpt_process_details
; 
multi-scan from symmetry-related measurements 
Sortav (Blessing 1995) 
;
_exptl_crystal_colour yellow
_exptl_crystal_density_diffrn 1.676
_exptl_crystal_description block
_exptl_crystal_F_000 6072
_exptl_crystal_recrystallization_method 'Re-crystallisation from solvent: Ethanol'
_exptl_crystal_size_max 0.460
_exptl_crystal_size_mid 0.460
_exptl_crystal_size_min 0.460
_refine_diff_density_max 1.414
_refine_diff_density_min -0.824
_refine_diff_density_rms 0.119
_refine_ls_extinction_method none
_refine_ls_goodness_of_fit_ref 1.025
_refine_ls_hydrogen_treatment constr
_refine_ls_matrix_type full
_refine_ls_number_parameters 1317
_refine_ls_number_reflns 19760
_refine_ls_number_restraints 582
_refine_ls_restrained_S_all 1.042
_refine_ls_R_factor_all 0.1522
_refine_ls_R_factor_gt 0.0987
_refine_ls_shift/su_max 0.000
_refine_ls_shift/su_mean 0.000
_refine_ls_structure_factor_coef Fsqd
_refine_ls_weighting_details 'w=1/[\s^2^(Fo^2^)+(0.1492P)^2^+66.1369P] where P=(Fo^2^+2Fc^2^)/3'
_refine_ls_weighting_scheme calc
_refine_ls_wR_factor_gt 0.2706
_refine_ls_wR_factor_ref 0.3139
_reflns_Friedel_coverage 0.000
_reflns_number_gt 12059
_reflns_number_total 19760
_reflns_threshold_expression 'I > 2\s(I)'
_cod_data_source_file c5dt03617h2.cif
_cod_data_source_block dw1513
_cod_depositor_comments 'Adding full bibliography for 7036881.cif.'
_cod_original_cell_volume 11905(4)
_cod_database_code 7036881
_shelx_shelxl_version_number 2014/7
_shelx_space_group_comment
; 
The symmetry employed for this shelxl refinement is uniquely defined 
by the following loop, which should always be used as a source of 
symmetry information in preference to the above space-group names. 
They are only intended as comments. 
;
_shelx_estimated_absorpt_t_min 0.523
_shelx_estimated_absorpt_t_max 0.523

loop_
_space_group_symop_operation_xyz
'x, y, z'
'-x, y+1/2, -z+1/2'
'-x, -y, -z'
'x, -y-1/2, z-1/2'

loop_
_atom_site_label
_atom_site_type_symbol
_atom_site_fract_x
_atom_site_fract_y
_atom_site_fract_z
_atom_site_U_iso_or_equiv
_atom_site_adp_type
_atom_site_occupancy
_atom_site_site_symmetry_order
_atom_site_calc_flag
_atom_site_refinement_flags_posn
_atom_site_refinement_flags_adp
Ti1 Ti 1.01801(18) 0.69118(12) 0.73026(8) 0.1134(10) Uani 1 1 d . .
Ti2 Ti 0.63886(19) 0.64671(11) 0.73984(9) 0.1053(8) Uani 1 1 d . .
Ti3 Ti 0.82166(18) 0.53414(9) 0.60324(8) 0.0937(7) Uani 1 1 d . .
Ti4 Ti 0.72442(15) 0.59322(9) 0.67147(7) 0.0846(6) Uani 1 1 d . .
Ti5 Ti 0.55843(13) 0.72127(10) 0.55334(8) 0.0874(7) Uani 1 1 d . .
Ti6 Ti 0.61067(12) 0.82976(9) 0.52510(7) 0.0825(7) Uani 1 1 d . .
Ti7 Ti 0.59334(12) 0.69005(9) 0.64295(7) 0.0788(6) Uani 1 1 d . .
Ti8 Ti 0.87914(13) 0.65450(9) 0.57171(6) 0.0728(6) Uani 1 1 d . .
Ti9 Ti 0.82465(15) 0.67626(9) 0.73467(6) 0.0776(6) Uani 1 1 d . .
Ti10 Ti 0.68676(13) 0.63224(9) 0.57566(7) 0.0766(6) Uani 1 1 d . .
Ti11 Ti 0.69198(12) 0.77272(9) 0.70756(7) 0.0722(5) Uani 1 1 d . .
Ti12 Ti 0.92153(13) 0.61898(8) 0.66687(6) 0.0731(6) Uani 1 1 d . .
Ti13 Ti 0.71473(12) 0.91436(8) 0.59108(7) 0.0701(5) Uani 1 1 d . .
Ti14 Ti 0.75340(12) 0.88196(8) 0.67803(6) 0.0682(5) Uani 1 1 d . .
Ti15 Ti 0.93626(11) 0.76699(8) 0.54461(6) 0.0642(5) Uani 1 1 d . .
Ti16 Ti 0.81097(12) 0.85355(8) 0.51998(6) 0.0661(5) Uani 1 1 d . .
Ti17 Ti 0.88234(11) 0.79462(8) 0.70252(6) 0.0631(5) Uani 1 1 d . .
Ti18 Ti 0.97912(11) 0.73558(8) 0.63413(6) 0.0603(5) Uani 1 1 d . .
Mn1 Mn 0.54899(10) 0.83305(8) 0.62950(7) 0.0867(6) Uani 1 1 d . .
Mn2 Mn 0.73602(12) 0.71505(8) 0.49168(5) 0.0834(6) Uani 1 1 d . .
Mn3 Mn 0.93686(9) 0.87873(6) 0.61977(5) 0.0617(4) Uani 1 1 d . .
Mn4 Mn 0.75847(8) 0.77156(6) 0.60313(5) 0.0550(4) Uani 1 1 d . .
O1 O 0.5754(8) 0.6247(5) 0.7798(4) 0.138(4) Uani 1 1 d D .
C1 C 0.5155(15) 0.6103(11) 0.8111(8) 0.245(16) Uani 1 1 d D U
H1A H 0.5040 0.6441 0.8275 0.294 Uiso 1 1 calc R U
H1B H 0.4605 0.5970 0.7963 0.294 Uiso 1 1 calc R U
C1' C 0.551(2) 0.5687(13) 0.8380(9) 0.34(2) Uani 1 1 d D U
H1'A H 0.5109 0.5595 0.8584 0.507 Uiso 1 1 calc R U
H1'B H 0.5614 0.5351 0.8217 0.507 Uiso 1 1 calc R U
H1'C H 0.6048 0.5821 0.8529 0.507 Uiso 1 1 calc R U
O2 O 0.5433(5) 0.6594(4) 0.6923(3) 0.104(3) Uani 1 1 d D .
C2 C 0.4523(13) 0.6513(14) 0.6952(9) 0.258(15) Uani 1 1 d D U
H2A H 0.4434 0.6224 0.7165 0.309 Uiso 1 1 calc R U
H2B H 0.4227 0.6393 0.6677 0.309 Uiso 1 1 calc R U
C2' C 0.420(3) 0.706(2) 0.707(2) 0.65(6) Uani 1 1 d D U
H2'A H 0.3584 0.7025 0.7099 0.981 Uiso 1 1 calc R U
H2'B H 0.4499 0.7168 0.7347 0.981 Uiso 1 1 calc R U
H2'C H 0.4293 0.7337 0.6862 0.981 Uiso 1 1 calc R U
O3 O 0.4571(5) 0.7119(4) 0.5199(3) 0.119(4) Uani 1 1 d D .
C3 C 0.3935(11) 0.6692(8) 0.5176(7) 0.168(8) Uani 1 1 d D U
H3A H 0.3732 0.6642 0.5456 0.202 Uiso 1 1 calc R U
H3B H 0.4183 0.6333 0.5094 0.202 Uiso 1 1 calc R U
C3' C 0.3220(12) 0.6848(12) 0.4869(9) 0.265(16) Uani 1 1 d D U
H3'A H 0.2783 0.6552 0.4855 0.398 Uiso 1 1 calc R U
H3'B H 0.2972 0.7202 0.4954 0.398 Uiso 1 1 calc R U
H3'C H 0.3422 0.6893 0.4592 0.398 Uiso 1 1 calc R U
O4 O 0.5215(5) 0.8444(4) 0.4865(3) 0.107(3) Uani 1 1 d D .
C4 C 0.4482(11) 0.8284(9) 0.4598(7) 0.179(10) Uani 1 1 d D U
H4A H 0.4460 0.7870 0.4577 0.215 Uiso 1 1 calc R U
H4B H 0.4520 0.8436 0.4313 0.215 Uiso 1 1 calc R U
C4' C 0.3716(12) 0.8483(14) 0.4749(10) 0.289(19) Uani 1 1 d D U
H4'A H 0.3220 0.8364 0.4556 0.433 Uiso 1 1 calc R U
H4'B H 0.3672 0.8327 0.5030 0.433 Uiso 1 1 calc R U
H4'C H 0.3731 0.8893 0.4766 0.433 Uiso 1 1 calc R U
O5 O 0.6974(6) 0.9881(3) 0.5979(3) 0.098(3) Uani 1 1 d D .
C5 C 0.6713(18) 1.0330(8) 0.6220(8) 0.220(12) Uani 1 1 d D U
H5A H 0.6610 1.0191 0.6502 0.264 Uiso 1 1 calc R U
H5B H 0.6169 1.0487 0.6083 0.264 Uiso 1 1 calc R U
C5' C 0.7345(19) 1.0756(11) 0.6264(10) 0.273(18) Uani 1 1 d D U
H5'A H 0.7152 1.1065 0.6433 0.410 Uiso 1 1 calc R U
H5'B H 0.7881 1.0602 0.6404 0.410 Uiso 1 1 calc R U
H5'C H 0.7441 1.0897 0.5985 0.410 Uiso 1 1 calc R U
O6 O 0.6071(5) 0.9082(3) 0.5499(3) 0.090(2) Uani 1 1 d D .
C6 C 0.5454(7) 0.9522(6) 0.5389(5) 0.107(5) Uani 1 1 d D U
H6A H 0.5200 0.9476 0.5093 0.128 Uiso 1 1 calc R U
H6B H 0.5738 0.9893 0.5417 0.128 Uiso 1 1 calc R U
C6' C 0.4780(9) 0.9491(8) 0.5671(6) 0.156(8) Uani 1 1 d D U
H6'A H 0.4358 0.9788 0.5599 0.234 Uiso 1 1 calc R U
H6'B H 0.4497 0.9124 0.5641 0.234 Uiso 1 1 calc R U
H6'C H 0.5034 0.9540 0.5963 0.234 Uiso 1 1 calc R U
O7 O 0.7903(5) 0.9293(3) 0.5453(2) 0.076(2) Uani 1 1 d D .
C7 C 0.8098(13) 0.9871(7) 0.5288(6) 0.172(9) Uani 1 1 d D U
H7A H 0.8193 0.9854 0.4987 0.206 Uiso 1 1 calc R U
H7B H 0.7625 1.0137 0.5320 0.206 Uiso 1 1 calc R U
C7' C 0.8846(15) 1.0030(10) 0.5539(8) 0.232(13) Uani 1 1 d D U
H7'A H 0.9024 1.0404 0.5455 0.349 Uiso 1 1 calc R U
H7'B H 0.8738 1.0039 0.5835 0.349 Uiso 1 1 calc R U
H7'C H 0.9301 0.9759 0.5504 0.349 Uiso 1 1 calc R U
O8 O 0.9237(5) 0.5422(3) 0.6459(3) 0.089(2) Uani 1 1 d D .
C8 C 0.9718(18) 0.4942(9) 0.6642(8) 0.231(13) Uani 1 1 d D U
H8A H 0.9770 0.4968 0.6953 0.277 Uiso 1 1 calc R U
H8B H 0.9406 0.4592 0.6557 0.277 Uiso 1 1 calc R U
C8' C 1.0547(15) 0.4925(14) 0.6505(14) 0.35(3) Uani 1 1 d D U
H8'A H 1.0861 0.4600 0.6631 0.527 Uiso 1 1 calc R U
H8'B H 1.0494 0.4893 0.6198 0.527 Uiso 1 1 calc R U
H8'C H 1.0858 0.5269 0.6593 0.527 Uiso 1 1 calc R U
O9 O 0.6308(6) 0.7322(4) 0.7499(3) 0.106(3) Uani 1 1 d D .
C9 C 0.571(2) 0.7639(15) 0.7753(13) 0.36(2) Uani 1 1 d D U
H9A H 0.5456 0.7962 0.7589 0.436 Uiso 1 1 calc R U
H9B H 0.5243 0.7390 0.7823 0.436 Uiso 1 1 calc R U
C9' C 0.619(4) 0.783(2) 0.8124(12) 0.55(5) Uani 1 1 d D U
H9'A H 0.5819 0.8036 0.8295 0.830 Uiso 1 1 calc R U
H9'B H 0.6441 0.7505 0.8284 0.830 Uiso 1 1 calc R U
H9'C H 0.6652 0.8075 0.8051 0.830 Uiso 1 1 calc R U
O10 O 1.1096(7) 0.6876(5) 0.7680(3) 0.145(5) Uani 1 1 d D .
C10 C 1.171(2) 0.6824(17) 0.8050(9) 0.37(2) Uani 1 1 d D U
H10A H 1.1731 0.6433 0.8155 0.441 Uiso 1 1 calc R U
H10B H 1.1562 0.7076 0.8276 0.441 Uiso 1 1 calc R U
C10' C 1.2545(18) 0.698(3) 0.792(2) 0.55(5) Uani 1 1 d D U
H10C H 1.2987 0.6955 0.8159 0.827 Uiso 1 1 calc R U
H10D H 1.2686 0.6731 0.7694 0.827 Uiso 1 1 calc R U
H10E H 1.2517 0.7370 0.7814 0.827 Uiso 1 1 calc R U
O11 O 0.7140(5) 0.5512(3) 0.5668(3) 0.092(3) Uani 1 1 d D .
C11 C 0.6459(13) 0.5105(7) 0.5553(6) 0.173(9) Uani 1 1 d D U
H11A H 0.6619 0.4738 0.5683 0.207 Uiso 1 1 calc R U
H11B H 0.5924 0.5233 0.5660 0.207 Uiso 1 1 calc R U
C11' C 0.632(2) 0.5047(13) 0.5107(7) 0.30(2) Uani 1 1 d D U
H11C H 0.5866 0.4774 0.5032 0.457 Uiso 1 1 calc R U
H11D H 0.6159 0.5411 0.4980 0.457 Uiso 1 1 calc R U
H11E H 0.6852 0.4917 0.5003 0.457 Uiso 1 1 calc R U
O12 O 0.8384(8) 0.4647(4) 0.5881(3) 0.129(4) Uani 1 1 d D .
C12 C 0.8633(19) 0.4133(8) 0.5695(8) 0.221(12) Uani 1 1 d D U
H12A H 0.8225 0.4049 0.5444 0.265 Uiso 1 1 calc R U
H12B H 0.9207 0.4181 0.5601 0.265 Uiso 1 1 calc R U
C12' C 0.865(3) 0.3682(9) 0.5976(11) 0.33(2) Uani 1 1 d D U
H12C H 0.8823 0.3340 0.5837 0.500 Uiso 1 1 calc R U
H12D H 0.9063 0.3760 0.6223 0.500 Uiso 1 1 calc R U
H12E H 0.8081 0.3628 0.6066 0.500 Uiso 1 1 calc R U
O13 O 1.0721(4) 0.7191(4) 0.6797(2) 0.084(2) Uani 1 1 d D .
C13 C 1.1444(12) 0.6856(10) 0.6700(7) 0.193(10) Uani 1 1 d D U
H13A H 1.1266 0.6458 0.6667 0.231 Uiso 1 1 calc R U
H13B H 1.1627 0.6983 0.6429 0.231 Uiso 1 1 calc R U
C13' C 1.2150(13) 0.6898(16) 0.7022(10) 0.33(2) Uani 1 1 d D U
H13C H 1.2625 0.6667 0.6946 0.493 Uiso 1 1 calc R U
H13D H 1.2335 0.7290 0.7051 0.493 Uiso 1 1 calc R U
H13E H 1.1974 0.6765 0.7289 0.493 Uiso 1 1 calc R U
O14 O 0.8863(5) 0.5726(3) 0.5618(2) 0.082(2) Uani 1 1 d D .
C14 C 0.9239(15) 0.5480(8) 0.5266(6) 0.183(9) Uani 1 1 d D U
H14A H 0.9342 0.5075 0.5319 0.220 Uiso 1 1 calc R U
H14B H 0.9798 0.5661 0.5240 0.220 Uiso 1 1 calc R U
C14' C 0.867(2) 0.5553(13) 0.4868(6) 0.259(16) Uani 1 1 d D U
H14C H 0.8938 0.5384 0.4636 0.388 Uiso 1 1 calc R U
H14D H 0.8121 0.5369 0.4893 0.388 Uiso 1 1 calc R U
H14E H 0.8577 0.5954 0.4813 0.388 Uiso 1 1 calc R U
O15 O 0.8621(5) 0.8840(4) 0.4779(2) 0.088(2) Uani 1 1 d D .
C15' C 0.9222(17) 0.9265(15) 0.4215(8) 0.292(19) Uani 1 1 d D U
H15A H 0.9775 0.9335 0.4111 0.438 Uiso 1 1 calc R U
H15B H 0.8858 0.9045 0.4007 0.438 Uiso 1 1 calc R U
H15C H 0.8943 0.9624 0.4261 0.438 Uiso 1 1 calc R U
C15 C 0.9343(11) 0.8982(10) 0.4578(6) 0.181(9) Uani 1 1 d D U
H15D H 0.9731 0.9206 0.4778 0.217 Uiso 1 1 calc R U
H15E H 0.9647 0.8629 0.4525 0.217 Uiso 1 1 calc R U
O16 O 0.6957(5) 0.8519(3) 0.4851(2) 0.082(2) Uani 1 1 d D .
C16 C 0.6759(11) 0.8704(8) 0.4418(4) 0.135(7) Uani 1 1 d D U
H16A H 0.6176 0.8865 0.4375 0.161 Uiso 1 1 calc R U
H16B H 0.7171 0.8996 0.4351 0.161 Uiso 1 1 calc R U
C16' C 0.681(3) 0.8228(11) 0.4148(6) 0.32(2) Uani 1 1 d D U
H16C H 0.6683 0.8343 0.3854 0.478 Uiso 1 1 calc R U
H16D H 0.7394 0.8072 0.4191 0.478 Uiso 1 1 calc R U
H16E H 0.6402 0.7942 0.4216 0.478 Uiso 1 1 calc R U
O17 O 0.7450(6) 0.9504(3) 0.7030(3) 0.094(2) Uani 1 1 d D .
C17 C 0.7595(12) 0.9682(6) 0.7460(4) 0.123(5) Uani 1 1 d D U
H17A H 0.8185 0.9582 0.7576 0.147 Uiso 1 1 calc R U
H17B H 0.7195 0.9482 0.7626 0.147 Uiso 1 1 calc R U
C17' C 0.7473(18) 1.0282(7) 0.7500(6) 0.199(11) Uani 1 1 d D U
H17C H 0.7577 1.0389 0.7797 0.298 Uiso 1 1 calc R U
H17D H 0.7876 1.0481 0.7339 0.298 Uiso 1 1 calc R U
H17E H 0.6886 1.0380 0.7389 0.298 Uiso 1 1 calc R U
O18 O 0.9892(4) 0.7748(3) 0.7405(2) 0.076(2) Uani 1 1 d D .
C18 C 1.0564(8) 0.8155(6) 0.7476(4) 0.103(4) Uani 1 1 d D U
H18A H 1.1118 0.7958 0.7536 0.123 Uiso 1 1 calc R U
H18B H 1.0586 0.8379 0.7216 0.123 Uiso 1 1 calc R U
C18' C 1.0452(11) 0.8527(8) 0.7818(6) 0.154(7) Uani 1 1 d D U
H18C H 1.0926 0.8796 0.7853 0.231 Uiso 1 1 calc R U
H18D H 0.9910 0.8730 0.7757 0.231 Uiso 1 1 calc R U
H18E H 1.0442 0.8309 0.8077 0.231 Uiso 1 1 calc R U
O19 O 1.0107(5) 0.7817(3) 0.5054(2) 0.081(2) Uani 1 1 d D .
C19 C 1.0906(8) 0.7598(6) 0.4966(4) 0.108(4) Uani 1 1 d D U
H19A H 1.0841 0.7193 0.4900 0.129 Uiso 1 1 calc R U
H19B H 1.1326 0.7636 0.5219 0.129 Uiso 1 1 calc R U
C19' C 1.1235(10) 0.7887(8) 0.4610(5) 0.134(6) Uani 1 1 d D U
H19C H 1.1786 0.7723 0.4560 0.201 Uiso 1 1 calc R U
H19D H 1.0826 0.7844 0.4357 0.201 Uiso 1 1 calc R U
H19E H 1.1311 0.8287 0.4676 0.201 Uiso 1 1 calc R U
O20 O 0.7525(6) 0.5212(3) 0.6497(3) 0.092(3) Uani 1 1 d D .
C20 C 0.765(2) 0.4701(11) 0.6747(12) 0.34(2) Uani 1 1 d D U
H20A H 0.7632 0.4797 0.7047 0.411 Uiso 1 1 calc R U
H20B H 0.8231 0.4551 0.6719 0.411 Uiso 1 1 calc R U
C20' C 0.702(2) 0.4261(9) 0.6629(10) 0.281(19) Uani 1 1 d D U
H20C H 0.7148 0.3932 0.6810 0.422 Uiso 1 1 calc R U
H20D H 0.6448 0.4401 0.6663 0.422 Uiso 1 1 calc R U
H20E H 0.7047 0.4155 0.6334 0.422 Uiso 1 1 calc R U
O21 O 0.9298(6) 0.6726(3) 0.7676(2) 0.091(2) Uani 1 1 d . .
O22 O 0.9400(5) 0.6829(3) 0.5329(2) 0.077(2) Uani 1 1 d . .
O23 O 0.9071(4) 0.7014(3) 0.6881(2) 0.0632(17) Uani 1 1 d . .
O24 O 0.8294(4) 0.7755(3) 0.5100(2) 0.0642(17) Uani 1 1 d . .
O25 O 0.6285(5) 0.7518(3) 0.5137(2) 0.083(2) Uani 1 1 d . .
O26 O 0.7505(6) 0.6503(4) 0.7717(2) 0.104(3) Uani 1 1 d . .
O27 O 0.6641(6) 0.5771(3) 0.7138(3) 0.100(3) Uani 1 1 d . .
O28 O 1.0128(5) 0.6180(3) 0.7064(2) 0.091(2) Uani 1 1 d . .
O29 O 0.5928(5) 0.6419(3) 0.5416(3) 0.092(3) Uani 1 1 d . .
O30 O 0.6580(4) 0.8847(3) 0.6353(2) 0.0690(18) Uani 1 1 d . .
O31 O 0.8053(4) 0.6168(3) 0.6207(2) 0.0662(18) Uani 1 1 d . .
O32 O 0.8071(5) 0.7543(3) 0.7380(2) 0.0730(19) Uani 1 1 d . .
O33 O 0.7078(4) 0.6779(3) 0.6930(2) 0.0701(18) Uani 1 1 d . .
O34 O 0.6668(4) 0.7094(3) 0.5978(2) 0.0664(18) Uani 1 1 d . .
O35 O 0.6381(5) 0.6143(3) 0.6291(3) 0.081(2) Uani 1 1 d . .
O36 O 0.5063(4) 0.6957(4) 0.6050(3) 0.094(3) Uani 1 1 d . .
O37 O 0.7690(4) 0.6608(3) 0.5424(2) 0.0658(18) Uani 1 1 d . .
O38 O 0.9089(4) 0.8416(3) 0.5605(2) 0.0624(17) Uani 1 1 d . .
O39 O 0.6843(5) 0.8435(3) 0.7194(2) 0.080(2) Uani 1 1 d . .
O40 O 0.9459(4) 0.8052(3) 0.65559(19) 0.0588(16) Uani 1 1 d . .
O41 O 0.8722(4) 0.7336(2) 0.59290(18) 0.0526(14) Uani 1 1 d . .
O42 O 0.7255(4) 0.8373(3) 0.56322(19) 0.0554(15) Uani 1 1 d . .
O43 O 1.0316(4) 0.7594(3) 0.5914(2) 0.0691(19) Uani 1 1 d . .
O44 O 0.7718(3) 0.7961(3) 0.66562(19) 0.0549(15) Uani 1 1 d . .
O45 O 0.8621(5) 0.8638(3) 0.7149(2) 0.0731(19) Uani 1 1 d . .
O46 O 0.5541(4) 0.7989(3) 0.5694(3) 0.081(2) Uani 1 1 d . .
O47 O 0.8354(5) 0.6064(3) 0.7040(2) 0.075(2) Uani 1 1 d . .
O48 O 0.8125(4) 0.9020(3) 0.6311(2) 0.0629(17) Uani 1 1 d . .
O49 O 0.9680(4) 0.6529(3) 0.6215(2) 0.0695(18) Uani 1 1 d . .
O50 O 0.6009(4) 0.7644(3) 0.6635(2) 0.076(2) Uani 1 1 d . .
N101 N 0.4899(6) 0.8864(4) 0.6767(3) 0.107(3) Uani 1 1 d G U
C102 C 0.5334(5) 0.9249(4) 0.7039(3) 0.106(4) Uani 1 1 d G U
H102 H 0.5912 0.9342 0.7009 0.127 Uiso 1 1 calc R U
C103 C 0.4925(7) 0.9498(4) 0.7355(3) 0.157(7) Uani 1 1 d G U
H103 H 0.5222 0.9761 0.7540 0.188 Uiso 1 1 calc R U
C104 C 0.4080(8) 0.9362(5) 0.7399(3) 0.141(6) Uani 1 1 d G U
H104 H 0.3800 0.9533 0.7614 0.169 Uiso 1 1 calc R U
C105 C 0.3644(5) 0.8977(5) 0.7127(4) 0.176(8) Uani 1 1 d DG U
C114 C 0.4054(6) 0.8728(4) 0.6811(3) 0.108(4) Uani 1 1 d DG U
C106 C 0.2762(10) 0.8835(7) 0.7167(5) 0.176(8) Uani 1 1 d D U
H106 H 0.2463 0.8990 0.7382 0.211 Uiso 1 1 calc R U
C107 C 0.2386(11) 0.8467(8) 0.6878(6) 0.193(10) Uani 1 1 d D U
H107 H 0.1818 0.8351 0.6909 0.231 Uiso 1 1 calc R U
C108 C 0.2763(7) 0.8247(5) 0.6546(4) 0.153(7) Uani 1 1 d DG U
C109 C 0.2345(5) 0.7894(6) 0.6243(5) 0.161(7) Uani 1 1 d G U
H109 H 0.1761 0.7799 0.6255 0.194 Uiso 1 1 calc R U
C110 C 0.2781(7) 0.7681(5) 0.5924(4) 0.162(7) Uani 1 1 d G U
H110 H 0.2495 0.7440 0.5717 0.194 Uiso 1 1 calc R U
C111 C 0.3634(7) 0.7820(4) 0.5906(3) 0.119(5) Uani 1 1 d G U
H111 H 0.3932 0.7675 0.5688 0.143 Uiso 1 1 calc R U
N112 N 0.4052(5) 0.8173(4) 0.6209(3) 0.107(3) Uani 1 1 d G U
C113 C 0.3616(7) 0.8387(4) 0.6529(3) 0.124(5) Uani 1 1 d DG U
N201 N 0.6473(7) 0.6672(4) 0.4422(3) 0.116(4) Uani 1 1 d G U
C202 C 0.5630(7) 0.6531(5) 0.4465(3) 0.142(6) Uani 1 1 d G U
H202 H 0.5378 0.6645 0.4708 0.170 Uiso 1 1 calc R U
C203 C 0.5154(6) 0.6222(6) 0.4152(5) 0.176(8) Uani 1 1 d G U
H203 H 0.4578 0.6125 0.4181 0.211 Uiso 1 1 calc R U
C204 C 0.5522(9) 0.6054(6) 0.3797(4) 0.201(10) Uani 1 1 d G U
H204 H 0.5197 0.5843 0.3583 0.242 Uiso 1 1 calc R U
C205 C 0.6366(9) 0.6196(6) 0.3754(3) 0.168(8) Uani 1 1 d DG U
C214 C 0.6841(6) 0.6504(5) 0.4067(4) 0.125(5) Uani 1 1 d DG U
C206 C 0.6738(12) 0.6133(9) 0.3382(7) 0.258(15) Uani 1 1 d D U
H206 H 0.6422 0.5935 0.3157 0.309 Uiso 1 1 calc R U
C207 C 0.7529(13) 0.6337(10) 0.3315(6) 0.249(14) Uani 1 1 d D U
H207 H 0.7734 0.6303 0.3048 0.299 Uiso 1 1 calc R U
C208 C 0.8033(10) 0.6603(6) 0.3656(3) 0.172(8) Uani 1 1 d DG U
C209 C 0.8850(10) 0.6808(7) 0.3622(4) 0.237(13) Uani 1 1 d G U
H209 H 0.9116 0.6737 0.3375 0.285 Uiso 1 1 calc R U
C210 C 0.9278(7) 0.7115(7) 0.3950(5) 0.199(10) Uani 1 1 d G U
H210 H 0.9836 0.7256 0.3927 0.238 Uiso 1 1 calc R U
C211 C 0.8889(7) 0.7218(5) 0.4312(4) 0.140(6) Uani 1 1 d G U
H211 H 0.9181 0.7429 0.4536 0.168 Uiso 1 1 calc R U
N212 N 0.8072(6) 0.7013(4) 0.4346(3) 0.102(3) Uani 1 1 d G U
C213 C 0.7644(6) 0.6705(5) 0.4018(3) 0.132(6) Uani 1 1 d DG U
N301 N 1.0661(3) 0.9041(3) 0.5986(2) 0.072(2) Uani 1 1 d G U
C302 C 1.0995(5) 0.8824(3) 0.5635(2) 0.085(3) Uani 1 1 d G U
H302 H 1.0664 0.8572 0.5453 0.103 Uiso 1 1 calc R U
C303 C 1.1812(5) 0.8976(4) 0.5551(3) 0.132(5) Uani 1 1 d G U
H303 H 1.2040 0.8827 0.5311 0.159 Uiso 1 1 calc R U
C304 C 1.2296(4) 0.9344(4) 0.5817(3) 0.129(5) Uani 1 1 d G U
H304 H 1.2855 0.9448 0.5759 0.155 Uiso 1 1 calc R U
C305 C 1.1963(5) 0.9562(4) 0.6168(3) 0.111(4) Uani 1 1 d DG U
C314 C 1.1146(5) 0.9410(3) 0.6252(2) 0.079(3) Uani 1 1 d DG U
C306 C 1.2416(9) 0.9947(5) 0.6452(4) 0.137(6) Uani 1 1 d D U
H306 H 1.2976 1.0061 0.6405 0.165 Uiso 1 1 calc R U
C307 C 1.2061(9) 1.0155(6) 0.6790(5) 0.136(6) Uani 1 1 d D U
H307 H 1.2385 1.0398 0.6982 0.163 Uiso 1 1 calc R U
C308 C 1.1221(4) 1.0013(4) 0.6855(3) 0.100(4) Uani 1 1 d DG U
C309 C 1.0808(6) 1.0258(4) 0.7170(3) 0.124(5) Uani 1 1 d G U
H309 H 1.1105 1.0518 0.7359 0.149 Uiso 1 1 calc R U
C310 C 0.9960(6) 1.0124(4) 0.7210(3) 0.134(6) Uani 1 1 d G U
H310 H 0.9678 1.0292 0.7426 0.161 Uiso 1 1 calc R U
C311 C 0.9526(4) 0.9744(4) 0.6933(3) 0.118(5) Uani 1 1 d G U
H311 H 0.8946 0.9653 0.6960 0.142 Uiso 1 1 calc R U
N312 N 0.9939(4) 0.9499(3) 0.6617(2) 0.083(3) Uani 1 1 d G U
C313 C 1.0787(4) 0.9633(3) 0.6578(2) 0.080(3) Uani 1 1 d DG U

loop_
_atom_site_aniso_label
_atom_site_aniso_U_11
_atom_site_aniso_U_22
_atom_site_aniso_U_33
_atom_site_aniso_U_23
_atom_site_aniso_U_13
_atom_site_aniso_U_12
Ti1 0.1065(18) 0.123(2) 0.0970(18) -0.0345(15) -0.0493(16) 0.0476(16)
Ti2 0.125(2) 0.1064(19) 0.0927(17) 0.0403(14) 0.0477(16) 0.0018(15)
Ti3 0.133(2) 0.0620(12) 0.0832(15) -0.0024(11) -0.0014(14) -0.0032(12)
Ti4 0.0951(15) 0.0765(13) 0.0809(15) 0.0202(11) 0.0048(12) -0.0046(11)
Ti5 0.0569(11) 0.1002(16) 0.0991(16) 0.0361(13) -0.0172(11) -0.0296(11)
Ti6 0.0582(11) 0.0960(15) 0.0887(15) 0.0408(12) -0.0124(10) -0.0136(10)
Ti7 0.0563(11) 0.0896(14) 0.0920(15) 0.0324(12) 0.0144(10) -0.0132(10)
Ti8 0.0728(12) 0.0798(13) 0.0643(12) -0.0181(10) 0.0012(10) -0.0029(10)
Ti9 0.0942(15) 0.0795(13) 0.0590(12) 0.0120(10) 0.0072(11) 0.0175(11)
Ti10 0.0774(13) 0.0741(13) 0.0752(13) 0.0086(10) -0.0054(11) -0.0288(10)
Ti11 0.0662(11) 0.0818(13) 0.0720(13) 0.0207(10) 0.0227(10) 0.0080(10)
Ti12 0.0808(13) 0.0635(11) 0.0725(13) 0.0005(9) -0.0022(11) 0.0101(10)
Ti13 0.0618(11) 0.0662(12) 0.0850(14) 0.0207(10) 0.0208(10) 0.0033(9)
Ti14 0.0670(11) 0.0675(11) 0.0737(13) 0.0028(9) 0.0235(10) 0.0092(9)
Ti15 0.0591(10) 0.0759(12) 0.0593(11) -0.0078(9) 0.0138(9) -0.0110(9)
Ti16 0.0639(11) 0.0736(12) 0.0616(11) 0.0140(9) 0.0099(9) -0.0163(9)
Ti17 0.0583(10) 0.0747(12) 0.0551(11) -0.0068(9) 0.0016(8) 0.0055(9)
Ti18 0.0478(9) 0.0718(11) 0.0600(11) -0.0098(9) 0.0004(8) 0.0039(8)
Mn1 0.0454(8) 0.0987(13) 0.1187(16) 0.0444(11) 0.0210(9) 0.0061(8)
Mn2 0.0920(12) 0.0955(13) 0.0576(10) 0.0066(9) -0.0139(9) -0.0332(10)
Mn3 0.0502(8) 0.0656(9) 0.0705(10) -0.0128(7) 0.0125(7) -0.0129(7)
Mn4 0.0431(7) 0.0635(9) 0.0577(9) 0.0111(7) 0.0028(6) -0.0083(6)
O1 0.166(10) 0.129(8) 0.129(8) 0.070(7) 0.066(8) -0.006(7)
C1 0.28(3) 0.23(2) 0.22(2) 0.15(2) -0.02(2) -0.10(2)
C1' 0.34(5) 0.27(4) 0.39(5) -0.05(4) 0.00(4) -0.05(4)
O2 0.078(5) 0.113(7) 0.127(7) 0.053(6) 0.042(5) -0.012(5)
C2 0.25(3) 0.35(3) 0.19(2) 0.12(2) 0.09(2) 0.04(3)
C2' 0.47(8) 0.75(10) 0.77(10) 0.21(8) 0.16(7) 0.32(7)
O3 0.066(5) 0.139(8) 0.143(8) 0.037(6) -0.030(5) -0.045(5)
C3 0.115(13) 0.182(18) 0.194(19) 0.034(15) -0.041(13) -0.060(12)
C3' 0.116(15) 0.37(4) 0.29(3) 0.00(3) -0.073(19) -0.11(2)
O4 0.072(5) 0.135(8) 0.105(7) 0.045(6) -0.026(5) -0.012(5)
C4 0.113(14) 0.20(2) 0.22(2) 0.096(17) -0.011(15) 0.008(14)
C4' 0.24(3) 0.30(4) 0.31(4) 0.14(3) -0.02(3) -0.05(3)
O5 0.113(6) 0.060(5) 0.129(7) 0.016(5) 0.047(6) 0.018(4)
C5 0.33(3) 0.16(2) 0.17(2) 0.036(17) 0.06(2) 0.06(2)
C5' 0.25(3) 0.30(4) 0.25(3) -0.11(3) -0.06(3) -0.06(3)
O6 0.070(5) 0.095(6) 0.106(6) 0.051(5) 0.015(4) 0.012(4)
C6 0.078(8) 0.108(10) 0.133(12) 0.070(9) 0.006(8) 0.029(7)
C6' 0.104(11) 0.159(16) 0.22(2) 0.091(15) 0.062(13) 0.042(11)
O7 0.085(5) 0.059(4) 0.090(5) 0.015(4) 0.031(4) -0.022(4)
C7 0.159(17) 0.22(2) 0.153(17) -0.066(16) 0.090(15) -0.075(16)
C7' 0.19(2) 0.28(3) 0.23(3) 0.09(2) 0.00(2) -0.01(2)
O8 0.113(6) 0.060(4) 0.092(6) 0.002(4) -0.003(5) 0.018(4)
C8 0.33(3) 0.135(18) 0.21(2) -0.034(17) -0.03(3) 0.04(2)
C8' 0.18(3) 0.32(4) 0.54(6) -0.21(4) -0.05(4) 0.08(3)
O9 0.119(7) 0.113(7) 0.097(6) 0.039(5) 0.064(6) 0.023(5)
C9 0.51(5) 0.29(4) 0.32(4) 0.04(3) 0.17(4) -0.15(3)
C9' 0.74(10) 0.51(8) 0.40(7) 0.15(6) 0.04(7) -0.12(7)
O10 0.136(8) 0.156(9) 0.122(8) -0.037(7) -0.080(7) 0.059(7)
C10 0.34(4) 0.30(4) 0.40(4) 0.00(3) -0.22(3) 0.10(3)
C10' 0.41(7) 0.64(9) 0.58(8) 0.19(7) -0.02(7) -0.10(7)
O11 0.109(6) 0.070(5) 0.094(6) 0.001(4) -0.004(5) -0.036(4)
C11 0.202(19) 0.103(12) 0.20(2) -0.022(13) -0.046(16) -0.035(13)
C11' 0.43(5) 0.27(4) 0.19(3) -0.07(2) -0.10(3) -0.06(3)
O12 0.184(10) 0.068(6) 0.130(8) -0.028(5) -0.005(8) -0.005(6)
C12 0.31(3) 0.132(18) 0.22(2) -0.028(17) 0.01(2) -0.06(2)
C12' 0.48(6) 0.22(3) 0.29(4) 0.04(3) -0.05(4) 0.09(4)
O13 0.045(4) 0.125(6) 0.079(5) -0.021(4) -0.010(4) 0.020(4)
C13 0.141(16) 0.20(2) 0.23(2) 0.048(18) -0.010(17) 0.031(16)
C13' 0.15(2) 0.47(5) 0.35(4) 0.13(4) -0.02(3) 0.12(3)
O14 0.108(6) 0.060(4) 0.080(5) -0.022(4) 0.016(5) -0.007(4)
C14 0.23(2) 0.109(13) 0.21(2) -0.047(15) 0.03(2) 0.010(14)
C14' 0.30(4) 0.30(4) 0.18(2) -0.12(2) 0.02(2) -0.02(3)
O15 0.091(5) 0.114(6) 0.063(5) 0.021(4) 0.026(4) -0.029(5)
C15' 0.25(3) 0.45(5) 0.19(2) 0.11(3) 0.10(2) -0.11(3)
C15 0.169(17) 0.25(2) 0.142(16) 0.076(16) 0.081(14) -0.032(16)
O16 0.082(5) 0.097(5) 0.062(5) 0.031(4) -0.007(4) -0.018(4)
C16 0.122(12) 0.208(19) 0.074(10) -0.022(11) 0.012(9) -0.062(12)
C16' 0.37(5) 0.33(4) 0.22(3) 0.12(3) -0.08(3) 0.05(4)
O17 0.127(7) 0.074(5) 0.084(6) -0.001(4) 0.032(5) 0.014(5)
C17 0.177(15) 0.099(10) 0.098(11) -0.002(8) 0.046(11) 0.039(10)
C17' 0.34(3) 0.131(16) 0.136(16) -0.045(13) 0.049(19) 0.072(18)
O18 0.069(4) 0.092(5) 0.064(4) -0.017(4) -0.010(4) 0.006(4)
C18 0.081(8) 0.138(12) 0.090(9) -0.020(9) 0.014(7) -0.015(8)
C18' 0.126(13) 0.191(19) 0.144(15) -0.078(14) 0.012(12) -0.017(13)
O19 0.073(5) 0.103(6) 0.071(5) -0.012(4) 0.028(4) -0.007(4)
C19 0.098(9) 0.132(12) 0.098(10) -0.005(9) 0.031(8) 0.030(9)
C19' 0.121(12) 0.199(18) 0.093(11) 0.011(11) 0.064(10) 0.007(12)
O20 0.115(6) 0.055(4) 0.101(6) 0.026(4) -0.004(5) -0.008(4)
C20 0.28(4) 0.32(4) 0.41(4) -0.04(4) -0.01(3) 0.05(3)
C20' 0.41(5) 0.22(3) 0.24(3) -0.05(2) 0.16(3) -0.12(3)
O21 0.122(7) 0.098(6) 0.051(4) -0.001(4) 0.001(4) 0.030(5)
O22 0.081(5) 0.082(5) 0.069(5) -0.017(4) 0.017(4) -0.008(4)
O23 0.066(4) 0.068(4) 0.055(4) -0.001(3) 0.001(3) 0.011(3)
O24 0.062(4) 0.076(4) 0.055(4) -0.004(3) 0.009(3) -0.021(3)
O25 0.072(5) 0.095(5) 0.074(5) 0.022(4) -0.020(4) -0.035(4)
O26 0.140(8) 0.108(6) 0.064(5) 0.029(4) 0.013(5) 0.014(6)
O27 0.126(7) 0.081(5) 0.096(6) 0.040(5) 0.022(5) -0.009(5)
O28 0.104(6) 0.084(5) 0.079(5) -0.001(4) -0.011(5) 0.034(4)
O29 0.078(5) 0.097(6) 0.094(6) 0.018(4) -0.022(4) -0.041(4)
O30 0.053(4) 0.071(4) 0.087(5) 0.021(4) 0.027(4) 0.013(3)
O31 0.074(4) 0.060(4) 0.063(4) 0.006(3) 0.000(3) -0.004(3)
O32 0.088(5) 0.076(5) 0.057(4) 0.006(3) 0.013(4) 0.013(4)
O33 0.068(4) 0.076(5) 0.069(4) 0.021(4) 0.018(4) 0.003(3)
O34 0.048(3) 0.079(4) 0.069(4) 0.018(3) -0.004(3) -0.016(3)
O35 0.072(4) 0.073(5) 0.097(6) 0.018(4) 0.005(4) -0.021(4)
O36 0.051(4) 0.109(6) 0.120(7) 0.041(5) 0.005(4) -0.025(4)
O37 0.072(4) 0.067(4) 0.057(4) -0.001(3) 0.001(3) -0.018(3)
O38 0.056(4) 0.073(4) 0.060(4) -0.008(3) 0.014(3) -0.013(3)
O39 0.086(5) 0.085(5) 0.076(5) 0.013(4) 0.038(4) 0.019(4)
O40 0.049(3) 0.069(4) 0.058(4) -0.014(3) 0.004(3) -0.010(3)
O41 0.046(3) 0.060(4) 0.052(4) 0.000(3) 0.004(3) -0.008(3)
O42 0.043(3) 0.062(4) 0.060(4) 0.016(3) 0.006(3) -0.010(3)
O43 0.042(3) 0.089(5) 0.078(5) -0.020(4) 0.013(3) -0.005(3)
O44 0.042(3) 0.065(4) 0.059(4) 0.008(3) 0.011(3) 0.005(3)
O45 0.081(5) 0.069(4) 0.069(4) -0.016(3) 0.004(4) 0.004(4)
O46 0.041(3) 0.096(5) 0.105(6) 0.044(5) -0.001(4) -0.007(3)
O47 0.096(5) 0.064(4) 0.062(4) 0.013(3) -0.008(4) 0.014(4)
O48 0.054(4) 0.063(4) 0.073(4) 0.004(3) 0.015(3) -0.002(3)
O49 0.068(4) 0.069(4) 0.070(4) -0.009(3) 0.003(4) 0.009(3)
O50 0.055(4) 0.088(5) 0.089(5) 0.032(4) 0.019(4) 0.005(3)
N101 0.075(6) 0.128(7) 0.122(7) 0.031(6) 0.031(6) 0.030(5)
C102 0.098(7) 0.122(8) 0.106(8) 0.016(7) 0.045(7) 0.039(6)
C103 0.152(10) 0.167(10) 0.154(10) 0.014(8) 0.030(8) 0.018(8)
C104 0.126(9) 0.165(10) 0.139(9) 0.009(8) 0.047(8) 0.018(8)
C105 0.162(11) 0.190(12) 0.177(11) 0.016(9) 0.024(9) 0.002(9)
C114 0.090(7) 0.129(8) 0.111(8) 0.024(7) 0.037(7) 0.023(6)
C106 0.157(11) 0.194(12) 0.179(11) 0.014(9) 0.036(9) 0.004(9)
C107 0.184(12) 0.201(12) 0.194(12) 0.012(9) 0.025(9) 0.006(9)
C108 0.134(10) 0.169(10) 0.161(10) 0.010(8) 0.038(8) -0.002(8)
C109 0.145(10) 0.174(11) 0.166(11) 0.005(9) 0.027(9) 0.003(8)
C110 0.144(10) 0.165(11) 0.175(11) 0.003(8) 0.012(9) -0.019(8)
C111 0.080(7) 0.131(9) 0.144(9) 0.018(7) 0.002(7) -0.008(7)
N112 0.090(6) 0.112(7) 0.119(7) 0.034(6) 0.017(6) 0.016(5)
C113 0.106(8) 0.135(9) 0.131(9) 0.036(7) 0.014(7) 0.007(7)
N201 0.117(7) 0.120(7) 0.105(7) 0.000(6) -0.013(6) -0.030(6)
C202 0.135(9) 0.156(10) 0.128(9) -0.009(8) -0.011(8) -0.035(8)
C203 0.168(11) 0.186(11) 0.167(11) -0.011(9) -0.010(9) -0.030(9)
C204 0.197(13) 0.200(13) 0.205(13) -0.033(9) 0.012(9) -0.016(9)
C205 0.164(11) 0.181(11) 0.157(11) -0.033(9) 0.004(9) -0.014(9)
C214 0.129(9) 0.119(8) 0.122(9) -0.023(7) -0.009(7) -0.018(7)
C206 0.252(17) 0.262(17) 0.259(17) -0.027(10) 0.029(10) -0.017(10)
C207 0.250(16) 0.262(16) 0.238(16) -0.032(10) 0.031(10) -0.005(10)
C208 0.173(11) 0.189(11) 0.154(11) -0.058(9) 0.017(9) -0.010(9)
C209 0.235(15) 0.248(15) 0.230(15) -0.037(10) 0.032(10) -0.010(10)
C210 0.189(12) 0.218(13) 0.189(12) -0.039(9) 0.026(9) -0.001(9)
C211 0.137(9) 0.165(10) 0.119(9) -0.013(8) 0.025(8) -0.010(8)
N212 0.111(7) 0.118(7) 0.077(6) -0.026(5) 0.003(5) -0.011(6)
C213 0.136(9) 0.144(9) 0.115(9) -0.034(7) 0.004(8) 0.003(8)
N301 0.064(5) 0.066(5) 0.086(5) 0.003(4) 0.011(4) -0.017(4)
C302 0.071(6) 0.085(6) 0.106(7) -0.001(6) 0.039(6) -0.025(5)
C303 0.122(9) 0.121(9) 0.161(10) -0.016(8) 0.046(8) -0.023(7)
C304 0.099(8) 0.137(9) 0.156(9) -0.011(8) 0.034(7) -0.033(7)
C305 0.091(7) 0.097(7) 0.145(9) -0.014(7) 0.016(7) -0.039(6)
C314 0.067(6) 0.071(6) 0.100(7) 0.002(5) 0.012(5) -0.012(5)
C306 0.110(8) 0.135(9) 0.166(10) -0.011(8) 0.010(8) -0.036(7)
C307 0.123(9) 0.124(9) 0.155(10) -0.012(8) -0.008(8) -0.028(7)
C308 0.102(7) 0.081(7) 0.115(8) -0.011(6) 0.005(7) -0.026(6)
C309 0.138(9) 0.110(8) 0.119(8) -0.025(7) -0.005(7) -0.024(7)
C310 0.152(9) 0.123(9) 0.130(9) -0.029(7) 0.025(8) -0.026(7)
C311 0.129(8) 0.108(8) 0.122(8) -0.035(7) 0.032(7) -0.034(7)
N312 0.087(6) 0.075(5) 0.089(6) -0.018(5) 0.026(5) -0.019(4)
C313 0.084(6) 0.071(6) 0.081(6) -0.007(5) -0.005(5) -0.026(5)

loop_
_atom_type_symbol
_atom_type_description
_atom_type_scat_dispersion_real
_atom_type_scat_dispersion_imag
_atom_type_scat_source
C C 0.0033 0.0016 'International Tables Vol C Tables 4.2.6.8 and 6.1.1.4'
H H 0.0000 0.0000 'International Tables Vol C Tables 4.2.6.8 and 6.1.1.4'
N N 0.0061 0.0033 'International Tables Vol C Tables 4.2.6.8 and 6.1.1.4'
O O 0.0106 0.0060 'International Tables Vol C Tables 4.2.6.8 and 6.1.1.4'
Ti Ti 0.2776 0.4457 'International Tables Vol C Tables 4.2.6.8 and 6.1.1.4'
Mn Mn 0.3368 0.7283 'International Tables Vol C Tables 4.2.6.8 and 6.1.1.4'

loop_
_geom_angle_atom_site_label_1
_geom_angle_atom_site_label_2
_geom_angle_atom_site_label_3
_geom_angle
O10 Ti1 O28 102.9(4)
O10 Ti1 O21 98.6(5)
O28 Ti1 O21 92.0(4)
O10 Ti1 O13 100.2(5)
O28 Ti1 O13 89.1(4)
O21 Ti1 O13 160.4(3)
O10 Ti1 O18 96.5(4)
O28 Ti1 O18 160.5(3)
O21 Ti1 O18 86.6(3)
O13 Ti1 O18 85.9(3)
O10 Ti1 O23 175.3(4)
O28 Ti1 O23 81.6(3)
O21 Ti1 O23 79.9(3)
O13 Ti1 O23 80.9(3)
O18 Ti1 O23 79.0(3)
O10 Ti1 Ti12 139.1(4)
O28 Ti1 Ti12 36.2(2)
O21 Ti1 Ti12 86.7(3)
O13 Ti1 Ti12 82.7(2)
O18 Ti1 Ti12 124.33(19)
O23 Ti1 Ti12 45.43(18)
O10 Ti1 Ti9 134.0(5)
O28 Ti1 Ti9 85.1(3)
O21 Ti1 Ti9 35.3(2)
O13 Ti1 Ti9 125.5(2)
O18 Ti1 Ti9 82.5(2)
O23 Ti1 Ti9 44.6(2)
Ti12 Ti1 Ti9 61.92(8)
O10 Ti1 Ti18 135.4(5)
O28 Ti1 Ti18 85.6(2)
O21 Ti1 Ti18 125.1(2)
O13 Ti1 Ti18 35.56(18)
O18 Ti1 Ti18 79.3(2)
O23 Ti1 Ti18 45.4(2)
Ti12 Ti1 Ti18 60.72(7)
Ti9 Ti1 Ti18 89.94(7)
O10 Ti1 Ti17 131.8(4)
O28 Ti1 Ti17 125.3(2)
O21 Ti1 Ti17 81.6(2)
O13 Ti1 Ti17 81.8(2)
O18 Ti1 Ti17 35.29(18)
O23 Ti1 Ti17 43.72(18)
Ti12 Ti1 Ti17 89.09(7)
Ti9 Ti1 Ti17 59.29(7)
Ti18 Ti1 Ti17 57.09(6)
O1 Ti2 O27 102.4(5)
O1 Ti2 O26 100.6(5)
O27 Ti2 O26 92.7(4)
O1 Ti2 O2 98.7(5)
O27 Ti2 O2 88.6(4)
O26 Ti2 O2 159.8(3)
O1 Ti2 O9 97.4(5)
O27 Ti2 O9 159.9(4)
O26 Ti2 O9 86.7(4)
O2 Ti2 O9 85.2(4)
O1 Ti2 O33 175.7(4)
O27 Ti2 O33 81.2(3)
O26 Ti2 O33 81.2(3)
O2 Ti2 O33 79.1(3)
O9 Ti2 O33 78.8(3)
O1 Ti2 Ti4 137.2(4)
O27 Ti2 Ti4 34.8(2)
O26 Ti2 Ti4 87.0(3)
O2 Ti2 Ti4 82.7(3)
O9 Ti2 Ti4 125.2(3)
O33 Ti2 Ti4 46.4(2)
O1 Ti2 Ti9 136.7(4)
O27 Ti2 Ti9 86.0(3)
O26 Ti2 Ti9 36.1(3)
O2 Ti2 Ti9 124.1(2)
O9 Ti2 Ti9 81.7(3)
O33 Ti2 Ti9 45.1(2)
Ti4 Ti2 Ti9 62.71(8)
O1 Ti2 Ti7 133.6(4)
O27 Ti2 Ti7 84.1(3)
O26 Ti2 Ti7 125.1(3)
O2 Ti2 Ti7 35.0(2)
O9 Ti2 Ti7 79.9(3)
O33 Ti2 Ti7 44.06(19)
Ti4 Ti2 Ti7 60.56(8)
Ti9 Ti2 Ti7 89.13(8)
O1 Ti2 Ti11 132.1(4)
O27 Ti2 Ti11 125.3(3)
O26 Ti2 Ti11 83.0(3)
O2 Ti2 Ti11 79.9(2)
O9 Ti2 Ti11 34.7(2)
O33 Ti2 Ti11 44.1(2)
Ti4 Ti2 Ti11 90.51(8)
Ti9 Ti2 Ti11 59.57(7)
Ti7 Ti2 Ti11 56.92(7)
O12 Ti3 O20 100.1(5)
O12 Ti3 O14 98.5(5)
O20 Ti3 O14 161.5(3)
O12 Ti3 O11 100.1(4)
O20 Ti3 O11 88.2(4)
O14 Ti3 O11 88.9(3)
O12 Ti3 O8 98.3(4)
O20 Ti3 O8 88.2(4)
O14 Ti3 O8 88.8(4)
O11 Ti3 O8 161.5(3)
O12 Ti3 O31 178.4(5)
O20 Ti3 O31 81.3(3)
O14 Ti3 O31 80.2(3)
O11 Ti3 O31 80.8(3)
O8 Ti3 O31 80.8(3)
O12 Ti3 Ti4 135.8(4)
O20 Ti3 Ti4 35.7(2)
O14 Ti3 Ti4 125.8(2)
O11 Ti3 Ti4 82.3(3)
O8 Ti3 Ti4 84.2(3)
O31 Ti3 Ti4 45.6(2)
O12 Ti3 Ti12 134.7(4)
O20 Ti3 Ti12 83.7(2)
O14 Ti3 Ti12 83.1(2)
O11 Ti3 Ti12 125.2(2)
O8 Ti3 Ti12 36.4(2)
O31 Ti3 Ti12 44.41(18)
Ti4 Ti3 Ti12 60.68(7)
O12 Ti3 Ti8 134.6(4)
O20 Ti3 Ti8 125.4(2)
O14 Ti3 Ti8 36.1(2)
O11 Ti3 Ti8 83.3(2)
O8 Ti3 Ti8 84.0(2)
O31 Ti3 Ti8 44.0(2)
Ti4 Ti3 Ti8 89.64(8)
Ti12 Ti3 Ti8 59.48(6)
O12 Ti3 Ti10 136.6(4)
O20 Ti3 Ti10 85.2(2)
O14 Ti3 Ti10 81.5(2)
O11 Ti3 Ti10 36.6(2)
O8 Ti3 Ti10 125.0(2)
O31 Ti3 Ti10 44.24(18)
Ti4 Ti3 Ti10 60.37(7)
Ti12 Ti3 Ti10 88.63(8)
Ti8 Ti3 Ti10 57.52(6)
O27 Ti4 O35 101.8(4)
O27 Ti4 O20 104.3(4)
O35 Ti4 O20 98.9(4)
O27 Ti4 O47 98.6(4)
O35 Ti4 O47 150.7(3)
O20 Ti4 O47 96.3(3)
O27 Ti4 O33 82.3(3)
O35 Ti4 O33 82.9(3)
O20 Ti4 O33 172.6(3)
O47 Ti4 O33 79.2(3)
O27 Ti4 O31 176.7(4)
O35 Ti4 O31 80.3(3)
O20 Ti4 O31 77.8(3)
O47 Ti4 O31 78.5(3)
O33 Ti4 O31 95.5(3)
O27 Ti4 Ti2 37.9(3)
O35 Ti4 Ti2 93.8(3)
O20 Ti4 Ti2 142.1(3)
O47 Ti4 Ti2 89.4(2)
O33 Ti4 Ti2 44.36(19)
O31 Ti4 Ti2 139.8(2)
O27 Ti4 Ti9 85.3(3)
O35 Ti4 Ti9 124.7(2)
O20 Ti4 Ti9 132.9(3)
O47 Ti4 Ti9 36.7(2)
O33 Ti4 Ti9 43.27(19)
O31 Ti4 Ti9 91.37(18)
Ti2 Ti4 Ti9 59.41(9)
O27 Ti4 Ti3 140.8(3)
O35 Ti4 Ti3 89.3(3)
O20 Ti4 Ti3 36.6(3)
O47 Ti4 Ti3 88.1(2)
O33 Ti4 Ti3 136.7(2)
O31 Ti4 Ti3 41.26(18)
Ti2 Ti4 Ti3 176.92(10)
Ti9 Ti4 Ti3 118.97(10)
O27 Ti4 Ti7 89.5(3)
O35 Ti4 Ti7 36.9(3)
O20 Ti4 Ti7 135.7(3)
O47 Ti4 Ti7 123.4(2)
O33 Ti4 Ti7 46.40(19)
O31 Ti4 Ti7 90.72(18)
Ti2 Ti4 Ti7 64.25(8)
Ti9 Ti4 Ti7 89.39(8)
Ti3 Ti4 Ti7 118.72(9)
O27 Ti4 Ti12 133.0(3)
O35 Ti4 Ti12 123.0(2)
O20 Ti4 Ti12 83.7(3)
O47 Ti4 Ti12 34.6(2)
O33 Ti4 Ti12 89.3(2)
O31 Ti4 Ti12 44.23(17)
Ti2 Ti4 Ti12 118.31(10)
Ti9 Ti4 Ti12 58.95(7)
Ti3 Ti4 Ti12 60.02(8)
Ti7 Ti4 Ti12 116.96(8)
O27 Ti4 Ti10 137.4(3)
O35 Ti4 Ti10 35.6(2)
O20 Ti4 Ti10 86.4(3)
O47 Ti4 Ti10 121.5(2)
O33 Ti4 Ti10 90.98(19)
O31 Ti4 Ti10 44.90(17)
Ti2 Ti4 Ti10 121.94(10)
Ti9 Ti4 Ti10 117.49(8)
Ti3 Ti4 Ti10 61.03(8)
Ti7 Ti4 Ti10 57.69(7)
Ti12 Ti4 Ti10 88.63(8)
O3 Ti5 O25 100.8(4)
O3 Ti5 O46 102.6(4)
O25 Ti5 O46 81.4(3)
O3 Ti5 O29 90.6(4)
O25 Ti5 O29 92.7(4)
O46 Ti5 O29 166.3(3)
O3 Ti5 O36 92.0(4)
O25 Ti5 O36 166.7(3)
O46 Ti5 O36 92.4(4)
O29 Ti5 O36 90.7(4)
O3 Ti5 O34 163.9(3)
O25 Ti5 O34 90.9(3)
O46 Ti5 O34 90.0(3)
O29 Ti5 O34 77.7(3)
O36 Ti5 O34 77.3(3)
O3 Ti5 Ti6 100.7(3)
O25 Ti5 Ti6 41.2(3)
O46 Ti5 Ti6 40.7(2)
O29 Ti5 Ti6 133.7(3)
O36 Ti5 Ti6 133.0(3)
O34 Ti5 Ti6 95.42(19)
O3 Ti5 Ti7 126.3(3)
O25 Ti5 Ti7 132.9(2)
O46 Ti5 Ti7 89.6(2)
O29 Ti5 Ti7 85.4(2)
O36 Ti5 Ti7 34.7(2)
O34 Ti5 Ti7 42.65(19)
Ti6 Ti5 Ti7 120.05(10)
O3 Ti5 Ti10 125.4(4)
O25 Ti5 Ti10 90.3(3)
O46 Ti5 Ti10 132.0(2)
O29 Ti5 Ti10 35.1(2)
O36 Ti5 Ti10 85.1(2)
O34 Ti5 Ti10 42.7(2)
Ti6 Ti5 Ti10 120.47(9)
Ti7 Ti5 Ti10 62.46(8)
O4 Ti6 O46 101.0(4)
O4 Ti6 O25 100.2(4)
O46 Ti6 O25 81.7(4)
O4 Ti6 O16 92.1(4)
O46 Ti6 O16 165.8(3)
O25 Ti6 O16 90.7(3)
O4 Ti6 O6 92.1(4)
O46 Ti6 O6 91.7(4)
O25 Ti6 O6 167.0(3)
O16 Ti6 O6 93.2(3)
O4 Ti6 O42 161.9(3)
O46 Ti6 O42 92.6(3)
O25 Ti6 O42 93.4(3)
O16 Ti6 O42 75.8(3)
O6 Ti6 O42 75.6(3)
O4 Ti6 Ti5 99.2(3)
O46 Ti6 Ti5 41.2(3)
O25 Ti6 Ti5 41.0(2)
O16 Ti6 Ti5 131.5(3)
O6 Ti6 Ti5 132.8(2)
O42 Ti6 Ti5 98.86(17)
O4 Ti6 Ti16 128.6(3)
O46 Ti6 Ti16 130.3(2)
O25 Ti6 Ti16 89.8(2)
O16 Ti6 Ti16 37.09(19)
O6 Ti6 Ti16 85.9(2)
O42 Ti6 Ti16 38.88(17)
Ti5 Ti6 Ti16 119.16(9)
O4 Ti6 Ti13 128.9(3)
O46 Ti6 Ti13 90.1(3)
O25 Ti6 Ti13 130.9(2)
O16 Ti6 Ti13 85.9(2)
O6 Ti6 Ti13 37.4(2)
O42 Ti6 Ti13 38.36(18)
Ti5 Ti6 Ti13 119.74(9)
Ti16 Ti6 Ti13 59.78(6)
O36 Ti7 O50 100.6(4)
O36 Ti7 O2 103.5(4)
O50 Ti7 O2 94.8(4)
O36 Ti7 O34 87.3(3)
O50 Ti7 O34 90.9(3)
O2 Ti7 O34 166.6(3)
O36 Ti7 O35 100.7(4)
O50 Ti7 O35 155.7(3)
O2 Ti7 O35 91.4(4)
O34 Ti7 O35 78.6(3)
O36 Ti7 O33 177.2(3)
O50 Ti7 O33 82.0(3)
O2 Ti7 O33 75.4(3)
O34 Ti7 O33 93.5(2)
O35 Ti7 O33 76.9(3)
O36 Ti7 Ti5 41.7(3)
O50 Ti7 Ti5 95.7(2)
O2 Ti7 Ti5 145.0(3)
O34 Ti7 Ti5 45.68(18)
O35 Ti7 Ti5 92.5(2)
O33 Ti7 Ti5 139.16(19)
O36 Ti7 Ti10 87.0(3)
O50 Ti7 Ti10 130.5(2)
O2 Ti7 Ti10 131.1(3)
O34 Ti7 Ti10 40.2(2)
O35 Ti7 Ti10 39.8(2)
O33 Ti7 Ti10 91.9(2)
Ti5 Ti7 Ti10 58.90(8)
O36 Ti7 Ti11 135.0(3)
O50 Ti7 Ti11 34.3(2)
O2 Ti7 Ti11 85.3(3)
O34 Ti7 Ti11 92.7(2)
O35 Ti7 Ti11 123.4(2)
O33 Ti7 Ti11 47.68(19)
Ti5 Ti7 Ti11 120.35(8)
Ti10 Ti7 Ti11 120.28(8)
O36 Ti7 Ti4 134.4(3)
O50 Ti7 Ti4 124.8(2)
O2 Ti7 Ti4 78.7(3)
O34 Ti7 Ti4 88.0(2)
O35 Ti7 Ti4 34.2(2)
O33 Ti7 Ti4 43.08(19)
Ti5 Ti7 Ti4 120.57(11)
Ti10 Ti7 Ti4 61.69(7)
Ti11 Ti7 Ti4 90.60(8)
O36 Ti7 Ti2 139.6(3)
O50 Ti7 Ti2 88.1(2)
O2 Ti7 Ti2 36.1(3)
O34 Ti7 Ti2 132.36(19)
O35 Ti7 Ti2 83.1(2)
O33 Ti7 Ti2 39.28(18)
Ti5 Ti7 Ti2 175.61(11)
Ti10 Ti7 Ti2 116.88(9)
Ti11 Ti7 Ti2 62.27(8)
Ti4 Ti7 Ti2 55.19(8)
O22 Ti8 O37 99.2(3)
O22 Ti8 O14 102.6(3)
O37 Ti8 O14 93.7(3)
O22 Ti8 O49 100.3(3)
O37 Ti8 O49 157.2(3)
O14 Ti8 O49 93.5(3)
O22 Ti8 O41 86.1(3)
O37 Ti8 O41 90.6(3)
O14 Ti8 O41 169.5(3)
O49 Ti8 O41 79.0(3)
O22 Ti8 O31 178.4(3)
O37 Ti8 O31 81.9(3)
O14 Ti8 O31 76.1(3)
O49 Ti8 O31 78.9(3)
O41 Ti8 O31 95.1(3)
O22 Ti8 Ti15 41.8(2)
O37 Ti8 Ti15 94.2(2)
O14 Ti8 Ti15 144.4(3)
O49 Ti8 Ti15 92.4(2)
O41 Ti8 Ti15 44.38(18)
O31 Ti8 Ti15 139.42(19)
O22 Ti8 Ti18 86.4(2)
O37 Ti8 Ti18 130.3(2)
O14 Ti8 Ti18 133.4(2)
O49 Ti8 Ti18 40.1(2)
O41 Ti8 Ti18 40.20(16)
O31 Ti8 Ti18 93.78(18)
Ti15 Ti8 Ti18 58.43(6)
O22 Ti8 Ti10 134.3(3)
O37 Ti8 Ti10 35.2(2)
O14 Ti8 Ti10 84.9(3)
O49 Ti8 Ti10 124.4(2)
O41 Ti8 Ti10 93.27(18)
O31 Ti8 Ti10 46.78(17)
Ti15 Ti8 Ti10 119.60(9)
Ti18 Ti8 Ti10 120.83(9)
O22 Ti8 Ti12 134.5(3)
O37 Ti8 Ti12 125.8(2)
O14 Ti8 Ti12 83.1(2)
O49 Ti8 Ti12 34.3(2)
O41 Ti8 Ti12 86.58(18)
O31 Ti8 Ti12 44.64(17)
Ti15 Ti8 Ti12 118.85(8)
Ti18 Ti8 Ti12 60.43(6)
Ti10 Ti8 Ti12 90.93(8)
O22 Ti8 Ti3 138.7(2)
O37 Ti8 Ti3 87.2(2)
O14 Ti8 Ti3 36.1(2)
O49 Ti8 Ti3 85.9(2)
O41 Ti8 Ti3 134.9(2)
O31 Ti8 Ti3 40.00(18)
Ti15 Ti8 Ti3 178.33(9)
Ti18 Ti8 Ti3 119.96(8)
Ti10 Ti8 Ti3 61.38(7)
Ti12 Ti8 Ti3 59.54(7)
O26 Ti9 O21 101.9(4)
O26 Ti9 O32 100.7(4)
O21 Ti9 O32 98.1(3)
O26 Ti9 O47 97.5(4)
O21 Ti9 O47 97.0(3)
O32 Ti9 O47 153.2(3)
O26 Ti9 O33 81.2(3)
O21 Ti9 O33 175.8(3)
O32 Ti9 O33 84.1(3)
O47 Ti9 O33 79.6(3)
O26 Ti9 O23 175.4(4)
O21 Ti9 O23 80.7(3)
O32 Ti9 O23 82.5(3)
O47 Ti9 O23 78.4(3)
O33 Ti9 O23 96.0(2)
O26 Ti9 Ti2 37.7(3)
O21 Ti9 Ti2 139.5(3)
O32 Ti9 Ti2 94.5(3)
O47 Ti9 Ti2 88.1(3)
O33 Ti9 Ti2 43.45(19)
O23 Ti9 Ti2 139.26(19)
O26 Ti9 Ti1 139.6(3)
O21 Ti9 Ti1 38.0(3)
O32 Ti9 Ti1 92.3(3)
O47 Ti9 Ti1 86.2(2)
O33 Ti9 Ti1 138.6(2)
O23 Ti9 Ti1 42.81(17)
Ti2 Ti9 Ti1 173.16(11)
O26 Ti9 Ti12 133.7(3)
O21 Ti9 Ti12 84.2(3)
O32 Ti9 Ti12 124.1(2)
O47 Ti9 Ti12 36.4(2)
O33 Ti9 Ti12 91.6(2)
O23 Ti9 Ti12 42.49(18)
Ti2 Ti9 Ti12 119.23(10)
Ti1 Ti9 Ti12 56.92(7)
O26 Ti9 Ti4 83.9(3)
O21 Ti9 Ti4 133.4(3)
O32 Ti9 Ti4 126.5(2)
O47 Ti9 Ti4 36.8(2)
O33 Ti9 Ti4 43.6(2)
O23 Ti9 Ti4 91.61(18)
Ti2 Ti9 Ti4 57.88(9)
Ti1 Ti9 Ti4 118.18(10)
Ti12 Ti9 Ti4 61.39(7)
O26 Ti9 Ti11 88.6(3)
O21 Ti9 Ti11 135.0(3)
O32 Ti9 Ti11 37.0(2)
O47 Ti9 Ti11 125.1(2)
O33 Ti9 Ti11 47.4(2)
O23 Ti9 Ti11 92.16(18)
Ti2 Ti9 Ti11 64.71(7)
Ti1 Ti9 Ti11 121.88(10)
Ti12 Ti9 Ti11 119.30(8)
Ti4 Ti9 Ti11 90.79(8)
O26 Ti9 Ti17 136.6(3)
O21 Ti9 Ti17 87.5(3)
O32 Ti9 Ti17 35.9(2)
O47 Ti9 Ti17 123.6(2)
O33 Ti9 Ti17 92.19(19)
O23 Ti9 Ti17 46.81(18)
Ti2 Ti9 Ti17 122.53(9)
Ti1 Ti9 Ti17 64.05(8)
Ti12 Ti9 Ti17 89.09(8)
Ti4 Ti9 Ti17 119.72(8)
Ti11 Ti9 Ti17 57.83(6)
O29 Ti10 O37 100.7(3)
O29 Ti10 O35 100.6(4)
O37 Ti10 O35 155.6(3)
O29 Ti10 O11 102.6(4)
O37 Ti10 O11 95.5(3)
O35 Ti10 O11 91.4(3)
O29 Ti10 O34 86.8(3)
O37 Ti10 O34 90.7(3)
O35 Ti10 O34 78.7(3)
O11 Ti10 O34 167.5(3)
O29 Ti10 O31 177.7(3)
O37 Ti10 O31 81.3(3)
O35 Ti10 O31 77.7(3)
O11 Ti10 O31 76.0(3)
O34 Ti10 O31 94.3(2)
O29 Ti10 Ti5 41.4(3)
O37 Ti10 Ti5 95.6(2)
O35 Ti10 Ti5 92.5(2)
O11 Ti10 Ti5 143.8(2)
O34 Ti10 Ti5 45.51(18)
O31 Ti10 Ti5 139.81(19)
O29 Ti10 Ti7 86.6(3)
O37 Ti10 Ti7 130.2(2)
O35 Ti10 Ti7 40.1(2)
O11 Ti10 Ti7 131.2(3)
O34 Ti10 Ti7 40.0(2)
O31 Ti10 Ti7 93.0(2)
Ti5 Ti10 Ti7 58.64(8)
O29 Ti10 Ti8 135.6(3)
O37 Ti10 Ti8 34.9(2)
O35 Ti10 Ti8 122.9(2)
O11 Ti10 Ti8 86.2(3)
O34 Ti10 Ti8 92.86(18)
O31 Ti10 Ti8 46.40(18)
Ti5 Ti10 Ti8 120.77(8)
Ti7 Ti10 Ti8 120.03(8)
O29 Ti10 Ti4 133.5(3)
O37 Ti10 Ti4 125.4(2)
O35 Ti10 Ti4 33.2(2)
O11 Ti10 Ti4 80.6(2)
O34 Ti10 Ti4 87.0(2)
O31 Ti10 Ti4 44.65(19)
Ti5 Ti10 Ti4 119.23(10)
Ti7 Ti10 Ti4 60.61(7)
Ti8 Ti10 Ti4 90.70(8)
O29 Ti10 Ti3 138.8(3)
O37 Ti10 Ti3 86.8(2)
O35 Ti10 Ti3 85.1(2)
O11 Ti10 Ti3 36.2(2)
O34 Ti10 Ti3 133.96(19)
O31 Ti10 Ti3 39.87(18)
Ti5 Ti10 Ti3 177.54(11)
Ti7 Ti10 Ti3 119.22(9)
Ti8 Ti10 Ti3 61.09(8)
Ti4 Ti10 Ti3 58.61(7)
O39 Ti11 O50 101.4(4)
O39 Ti11 O9 105.8(4)
O50 Ti11 O9 94.1(4)
O39 Ti11 O32 100.9(3)
O50 Ti11 O32 154.2(3)
O9 Ti11 O32 92.4(4)
O39 Ti11 O44 86.5(3)
O50 Ti11 O44 90.6(3)
O9 Ti11 O44 165.6(3)
O32 Ti11 O44 77.8(3)
O39 Ti11 O33 177.8(3)
O50 Ti11 O33 80.7(3)
O9 Ti11 O33 74.7(3)
O32 Ti11 O33 76.9(3)
O44 Ti11 O33 92.7(3)
O39 Ti11 Ti14 41.4(2)
O50 Ti11 Ti14 95.8(2)
O9 Ti11 Ti14 147.0(3)
O32 Ti11 Ti14 92.2(2)
O44 Ti11 Ti14 45.29(18)
O33 Ti11 Ti14 137.94(19)
O39 Ti11 Ti17 86.4(3)
O50 Ti11 Ti17 129.7(2)
O9 Ti11 Ti17 131.8(3)
O32 Ti11 Ti17 39.5(2)
O44 Ti11 Ti17 39.81(17)
O33 Ti11 Ti17 91.60(18)
Ti14 Ti11 Ti17 58.57(6)
O39 Ti11 Ti7 135.4(3)
O50 Ti11 Ti7 34.1(2)
O9 Ti11 Ti7 84.4(3)
O32 Ti11 Ti7 122.3(2)
O44 Ti11 Ti7 91.98(19)
O33 Ti11 Ti7 46.67(18)
Ti14 Ti11 Ti7 119.75(8)
Ti17 Ti11 Ti7 119.13(9)
O39 Ti11 Ti9 135.0(3)
O50 Ti11 Ti9 123.1(2)
O9 Ti11 Ti9 79.4(3)
O32 Ti11 Ti9 34.4(2)
O44 Ti11 Ti9 86.70(18)
O33 Ti11 Ti9 42.78(17)
Ti14 Ti11 Ti9 119.82(9)
Ti17 Ti11 Ti9 61.25(7)
Ti7 Ti11 Ti9 89.20(8)
O39 Ti11 Ti2 141.9(3)
O50 Ti11 Ti2 86.6(2)
O9 Ti11 Ti2 36.2(3)
O32 Ti11 Ti2 84.0(2)
O44 Ti11 Ti2 131.0(2)
O33 Ti11 Ti2 38.58(18)
Ti14 Ti11 Ti2 175.42(9)
Ti17 Ti11 Ti2 116.95(8)
Ti7 Ti11 Ti2 60.81(7)
Ti9 Ti11 Ti2 55.72(7)
O28 Ti12 O49 101.5(4)
O28 Ti12 O47 97.2(4)
O49 Ti12 O47 155.0(3)
O28 Ti12 O8 100.7(3)
O49 Ti12 O8 96.6(3)
O47 Ti12 O8 96.1(4)
O28 Ti12 O23 83.8(3)
O49 Ti12 O23 85.0(3)
O47 Ti12 O23 80.6(3)
O8 Ti12 O23 174.8(3)
O28 Ti12 O31 176.6(4)
O49 Ti12 O31 81.9(3)
O47 Ti12 O31 79.8(3)
O8 Ti12 O31 78.1(3)
O23 Ti12 O31 97.3(2)
O28 Ti12 Ti1 38.5(2)
O49 Ti12 Ti1 93.7(2)
O47 Ti12 Ti1 90.6(2)
O8 Ti12 Ti1 139.2(2)
O23 Ti12 Ti1 45.33(17)
O31 Ti12 Ti1 142.58(19)
O28 Ti12 Ti9 86.0(3)
O49 Ti12 Ti9 127.9(2)
O47 Ti12 Ti9 37.0(2)
O8 Ti12 Ti9 133.0(3)
O23 Ti12 Ti9 44.2(2)
O31 Ti12 Ti9 92.5(2)
Ti1 Ti12 Ti9 61.16(8)
O28 Ti12 Ti18 90.5(3)
O49 Ti12 Ti18 37.8(2)
O47 Ti12 Ti18 126.4(2)
O8 Ti12 Ti18 134.4(3)
O23 Ti12 Ti18 47.5(2)
O31 Ti12 Ti18 92.63(18)
Ti1 Ti12 Ti18 64.33(8)
Ti9 Ti12 Ti18 91.50(7)
O28 Ti12 Ti8 138.1(3)
O49 Ti12 Ti8 36.7(2)
O47 Ti12 Ti8 123.4(2)
O8 Ti12 Ti8 86.0(2)
O23 Ti12 Ti8 92.38(18)
O31 Ti12 Ti8 45.19(19)
Ti1 Ti12 Ti8 122.90(10)
Ti9 Ti12 Ti8 119.24(8)
Ti18 Ti12 Ti8 58.57(6)
O28 Ti12 Ti3 137.9(3)
O49 Ti12 Ti3 89.2(2)
O47 Ti12 Ti3 88.0(2)
O8 Ti12 Ti3 37.3(2)
O23 Ti12 Ti3 138.03(19)
O31 Ti12 Ti3 40.79(18)
Ti1 Ti12 Ti3 175.87(10)
Ti9 Ti12 Ti3 118.96(10)
Ti18 Ti12 Ti3 119.55(8)
Ti8 Ti12 Ti3 60.98(7)
O28 Ti12 Ti4 132.0(3)
O49 Ti12 Ti4 125.8(2)
O47 Ti12 Ti4 35.2(2)
O8 Ti12 Ti4 83.7(3)
O23 Ti12 Ti4 91.4(2)
O31 Ti12 Ti4 44.88(19)
Ti1 Ti12 Ti4 120.69(10)
Ti9 Ti12 Ti4 59.66(8)
Ti18 Ti12 Ti4 120.38(8)
Ti8 Ti12 Ti4 89.71(8)
Ti3 Ti12 Ti4 59.30(8)
O5 Ti13 O30 100.6(4)
O5 Ti13 O48 101.0(4)
O30 Ti13 O48 81.6(3)
O5 Ti13 O7 91.4(4)
O30 Ti13 O7 166.9(3)
O48 Ti13 O7 91.0(3)
O5 Ti13 O6 91.3(4)
O30 Ti13 O6 91.6(3)
O48 Ti13 O6 166.9(3)
O7 Ti13 O6 93.4(3)
O5 Ti13 O42 161.3(4)
O30 Ti13 O42 93.4(3)
O48 Ti13 O42 93.1(3)
O7 Ti13 O42 76.1(3)
O6 Ti13 O42 76.0(3)
O5 Ti13 Ti14 99.4(3)
O30 Ti13 Ti14 41.0(2)
O48 Ti13 Ti14 41.1(2)
O7 Ti13 Ti14 132.0(2)
O6 Ti13 Ti14 132.5(2)
O42 Ti13 Ti14 99.21(18)
O5 Ti13 Ti16 128.1(3)
O30 Ti13 Ti16 131.3(2)
O48 Ti13 Ti16 89.8(2)
O7 Ti13 Ti16 37.3(2)
O6 Ti13 Ti16 86.2(3)
O42 Ti13 Ti16 38.98(17)
Ti14 Ti13 Ti16 119.74(8)
O5 Ti13 Ti6 128.2(3)
O30 Ti13 Ti6 90.5(2)
O48 Ti13 Ti6 130.7(2)
O7 Ti13 Ti6 86.2(2)
O6 Ti13 Ti6 37.5(2)
O42 Ti13 Ti6 38.67(16)
Ti14 Ti13 Ti6 119.96(8)
Ti16 Ti13 Ti6 60.03(7)
O17 Ti14 O48 100.7(3)
O17 Ti14 O30 101.1(4)
O48 Ti14 O30 80.9(3)
O17 Ti14 O45 92.0(3)
O48 Ti14 O45 93.3(3)
O30 Ti14 O45 166.4(3)
O17 Ti14 O39 92.8(4)
O48 Ti14 O39 166.0(3)
O30 Ti14 O39 92.7(3)
O45 Ti14 O39 90.2(3)
O17 Ti14 O44 164.9(3)
O48 Ti14 O44 90.3(3)
O30 Ti14 O44 90.7(3)
O45 Ti14 O44 77.0(2)
O39 Ti14 O44 77.2(3)
O17 Ti14 Ti13 99.5(3)
O48 Ti14 Ti13 41.0(2)
O30 Ti14 Ti13 40.4(2)
O45 Ti14 Ti13 134.1(2)
O39 Ti14 Ti13 132.9(2)
O44 Ti14 Ti13 95.56(18)
O17 Ti14 Ti17 126.5(3)
O48 Ti14 Ti17 90.3(2)
O30 Ti14 Ti17 132.4(2)
O45 Ti14 Ti17 34.78(19)
O39 Ti14 Ti17 84.9(2)
O44 Ti14 Ti17 42.34(16)
Ti13 Ti14 Ti17 120.60(9)
O17 Ti14 Ti11 127.0(3)
O48 Ti14 Ti11 132.3(2)
O30 Ti14 Ti11 90.0(2)
O45 Ti14 Ti11 84.8(2)
O39 Ti14 Ti11 34.6(2)
O44 Ti14 Ti11 42.75(17)
Ti13 Ti14 Ti11 120.04(9)
Ti17 Ti14 Ti11 62.29(7)
O19 Ti15 O38 100.5(3)
O19 Ti15 O24 99.7(3)
O38 Ti15 O24 81.1(3)
O19 Ti15 O43 92.7(3)
O38 Ti15 O43 93.3(3)
O24 Ti15 O43 167.1(3)
O19 Ti15 O22 91.6(3)
O38 Ti15 O22 166.9(3)
O24 Ti15 O22 92.2(3)
O43 Ti15 O22 90.8(3)
O19 Ti15 O41 165.8(3)
O38 Ti15 O41 90.9(3)
O24 Ti15 O41 90.2(3)
O43 Ti15 O41 78.2(3)
O22 Ti15 O41 77.8(3)
O19 Ti15 Ti16 98.3(3)
O38 Ti15 Ti16 40.86(19)
O24 Ti15 Ti16 40.8(2)
O43 Ti15 Ti16 134.1(2)
O22 Ti15 Ti16 133.0(2)
O41 Ti15 Ti16 95.86(18)
O19 Ti15 Ti18 127.8(3)
O38 Ti15 Ti18 90.7(2)
O24 Ti15 Ti18 132.4(2)
O43 Ti15 Ti18 35.4(2)
O22 Ti15 Ti18 85.4(2)
O41 Ti15 Ti18 42.88(16)
Ti16 Ti15 Ti18 121.08(8)
O19 Ti15 Ti8 127.1(3)
O38 Ti15 Ti8 132.4(2)
O24 Ti15 Ti8 89.4(2)
O43 Ti15 Ti8 85.8(2)
O22 Ti15 Ti8 35.6(2)
O41 Ti15 Ti8 42.24(17)
Ti16 Ti15 Ti8 120.01(8)
Ti18 Ti15 Ti8 62.36(6)
O15 Ti16 O24 100.3(4)
O15 Ti16 O38 99.9(3)
O24 Ti16 O38 81.0(3)
O15 Ti16 O16 92.5(3)
O24 Ti16 O16 91.9(3)
O38 Ti16 O16 166.6(3)
O15 Ti16 O7 92.5(4)
O24 Ti16 O7 165.8(3)
O38 Ti16 O7 90.9(3)
O16 Ti16 O7 93.7(3)
O15 Ti16 O42 162.6(3)
O24 Ti16 O42 93.0(3)
O38 Ti16 O42 93.1(3)
O16 Ti16 O42 75.9(3)
O7 Ti16 O42 75.7(3)
O15 Ti16 Ti15 98.3(3)
O24 Ti16 Ti15 40.82(19)
O38 Ti16 Ti15 40.7(2)
O16 Ti16 Ti15 132.6(2)
O7 Ti16 Ti15 131.4(2)
O42 Ti16 Ti15 99.11(18)
O15 Ti16 Ti13 129.3(3)
O24 Ti16 Ti13 130.4(2)
O38 Ti16 Ti13 89.8(2)
O16 Ti16 Ti13 86.3(3)
O7 Ti16 Ti13 37.2(2)
O42 Ti16 Ti13 38.66(18)
Ti15 Ti16 Ti13 119.22(8)
O15 Ti16 Ti6 129.1(3)
O24 Ti16 Ti6 90.3(2)
O38 Ti16 Ti6 130.9(2)
O16 Ti16 Ti6 37.2(2)
O7 Ti16 Ti6 86.3(2)
O42 Ti16 Ti6 38.87(16)
Ti15 Ti16 Ti6 119.95(8)
Ti13 Ti16 Ti6 60.19(7)
O45 Ti17 O40 100.3(3)
O45 Ti17 O32 101.2(3)
O40 Ti17 O32 156.1(3)
O45 Ti17 O44 87.0(3)
O40 Ti17 O44 91.8(3)
O32 Ti17 O44 79.1(3)
O45 Ti17 O18 104.3(3)
O40 Ti17 O18 91.7(3)
O32 Ti17 O18 93.0(3)
O44 Ti17 O18 167.3(3)
O45 Ti17 O23 178.0(3)
O40 Ti17 O23 81.7(3)
O32 Ti17 O23 76.9(3)
O44 Ti17 O23 93.1(2)
O18 Ti17 O23 75.4(3)
O45 Ti17 Ti14 41.5(2)
O40 Ti17 Ti14 95.9(2)
O32 Ti17 Ti14 93.3(2)
O44 Ti17 Ti14 45.64(18)
O18 Ti17 Ti14 145.8(2)
O23 Ti17 Ti14 138.74(17)
O45 Ti17 Ti11 86.8(3)
O40 Ti17 Ti11 131.65(19)
O32 Ti17 Ti11 40.2(2)
O44 Ti17 Ti11 40.48(18)
O18 Ti17 Ti11 133.0(2)
O23 Ti17 Ti11 91.98(18)
Ti14 Ti17 Ti11 59.15(6)
O45 Ti17 Ti18 134.6(3)
O40 Ti17 Ti18 34.3(2)
O32 Ti17 Ti18 123.4(2)
O44 Ti17 Ti18 93.13(19)
O18 Ti17 Ti18 83.0(2)
O23 Ti17 Ti18 47.40(18)
Ti14 Ti17 Ti18 120.31(8)
Ti11 Ti17 Ti18 120.96(8)
O45 Ti17 Ti9 134.9(3)
O40 Ti17 Ti9 124.5(2)
O32 Ti17 Ti9 33.9(2)
O44 Ti17 Ti9 86.88(19)
O18 Ti17 Ti9 81.1(2)
O23 Ti17 Ti9 43.12(18)
Ti14 Ti17 Ti9 120.06(8)
Ti11 Ti17 Ti9 60.92(7)
Ti18 Ti17 Ti9 90.33(7)
O45 Ti17 Ti1 140.9(2)
O40 Ti17 Ti1 86.1(2)
O32 Ti17 Ti1 83.9(2)
O44 Ti17 Ti1 131.7(2)
O18 Ti17 Ti1 36.6(2)
O23 Ti17 Ti1 38.80(16)
Ti14 Ti17 Ti1 176.67(10)
Ti11 Ti17 Ti1 117.57(9)
Ti18 Ti17 Ti1 60.30(7)
Ti9 Ti17 Ti1 56.66(8)
O43 Ti18 O40 99.8(3)
O43 Ti18 O13 105.2(3)
O40 Ti18 O13 96.8(3)
O43 Ti18 O49 101.3(3)
O40 Ti18 O49 155.4(3)
O13 Ti18 O49 89.7(3)
O43 Ti18 O41 86.0(3)
O40 Ti18 O41 90.8(2)
O13 Ti18 O41 165.2(3)
O49 Ti18 O41 78.4(3)
O43 Ti18 O23 177.4(3)
O40 Ti18 O23 82.0(3)
O13 Ti18 O23 76.4(3)
O49 Ti18 O23 76.5(3)
O41 Ti18 O23 92.1(2)
O43 Ti18 Ti15 41.2(2)
O40 Ti18 Ti15 95.0(2)
O13 Ti18 Ti15 146.0(3)
O49 Ti18 Ti15 92.7(2)
O41 Ti18 Ti15 44.91(18)
O23 Ti18 Ti15 137.03(17)
O43 Ti18 Ti8 87.1(2)
O40 Ti18 Ti8 130.07(19)
O13 Ti18 Ti8 129.2(3)
O49 Ti18 Ti8 39.63(19)
O41 Ti18 Ti8 40.06(17)
O23 Ti18 Ti8 90.31(17)
Ti15 Ti18 Ti8 59.21(6)
O43 Ti18 Ti17 134.5(2)
O40 Ti18 Ti17 34.7(2)
O13 Ti18 Ti17 87.2(2)
O49 Ti18 Ti17 122.8(2)
O41 Ti18 Ti17 91.83(18)
O23 Ti18 Ti17 47.29(16)
Ti15 Ti18 Ti17 119.01(7)
Ti8 Ti18 Ti17 118.77(8)
O43 Ti18 Ti12 136.0(2)
O40 Ti18 Ti12 123.6(2)
O13 Ti18 Ti12 78.2(3)
O49 Ti18 Ti12 34.9(2)
O41 Ti18 Ti12 86.97(18)
O23 Ti18 Ti12 41.97(17)
Ti15 Ti18 Ti12 120.21(7)
Ti8 Ti18 Ti12 61.00(6)
Ti17 Ti18 Ti12 89.08(7)
O43 Ti18 Ti1 141.5(2)
O40 Ti18 Ti1 88.4(2)
O13 Ti18 Ti1 36.3(2)
O49 Ti18 Ti1 82.8(2)
O41 Ti18 Ti1 131.79(19)
O23 Ti18 Ti1 40.09(16)
Ti15 Ti18 Ti1 175.17(9)
Ti8 Ti18 Ti1 115.95(9)
Ti17 Ti18 Ti1 62.61(7)
Ti12 Ti18 Ti1 54.96(7)
O50 Mn1 O46 96.9(3)
O50 Mn1 O30 98.5(3)
O46 Mn1 O30 101.2(3)
O50 Mn1 N101 105.1(3)
O46 Mn1 N101 153.5(3)
O30 Mn1 N101 90.2(3)
O50 Mn1 N112 105.0(3)
O46 Mn1 N112 88.0(4)
O30 Mn1 N112 153.6(3)
N101 Mn1 N112 72.3(4)
O24 Mn2 O37 95.9(3)
O24 Mn2 O25 100.7(3)
O37 Mn2 O25 97.9(3)
O24 Mn2 N212 86.0(3)
O37 Mn2 N212 115.6(3)
O25 Mn2 N212 145.1(3)
O24 Mn2 N201 152.8(3)
O37 Mn2 N201 107.8(3)
O25 Mn2 N201 89.4(4)
N212 Mn2 N201 71.9(4)
O40 Mn3 O38 97.8(2)
O40 Mn3 O48 97.7(3)
O38 Mn3 O48 99.3(3)
O40 Mn3 N312 107.6(3)
O38 Mn3 N312 151.0(3)
O48 Mn3 N312 90.8(3)
O40 Mn3 N301 112.1(3)
O38 Mn3 N301 87.0(3)
O48 Mn3 N301 148.5(3)
N312 Mn3 N301 71.0(3)
O42 Mn4 O34 111.9(2)
O42 Mn4 O41 113.5(2)
O34 Mn4 O41 106.4(3)
O42 Mn4 O44 112.1(3)
O34 Mn4 O44 106.1(3)
O41 Mn4 O44 106.3(2)
C1 O1 Ti2 174.2(11)
C1' C1 O1 110.1(18)
C1' C1 H1A 109.6
O1 C1 H1A 109.6
C1' C1 H1B 109.6
O1 C1 H1B 109.6
H1A C1 H1B 108.2
C1 C1' H1'A 109.5
C1 C1' H1'B 109.5
H1'A C1' H1'B 109.5
C1 C1' H1'C 109.5
H1'A C1' H1'C 109.5
H1'B C1' H1'C 109.5
C2 O2 Ti7 125.4(12)
C2 O2 Ti2 125.6(12)
Ti7 O2 Ti2 108.9(4)
O2 C2 C2' 106.0(19)
O2 C2 H2A 110.5
C2' C2 H2A 110.5
O2 C2 H2B 110.5
C2' C2 H2B 110.5
H2A C2 H2B 108.7
C2 C2' H2'A 109.5
C2 C2' H2'B 109.5
H2'A C2' H2'B 109.5
C2 C2' H2'C 109.5
H2'A C2' H2'C 109.5
H2'B C2' H2'C 109.5
C3 O3 Ti5 132.7(9)
O3 C3 C3' 109.8(13)
O3 C3 H3A 109.7
C3' C3 H3A 109.7
O3 C3 H3B 109.7
C3' C3 H3B 109.7
H3A C3 H3B 108.2
C3 C3' H3'A 109.5
C3 C3' H3'B 109.5
H3'A C3' H3'B 109.5
C3 C3' H3'C 109.5
H3'A C3' H3'C 109.5
H3'B C3' H3'C 109.5
C4 O4 Ti6 152.6(11)
O4 C4 C4' 111.6(18)
O4 C4 H4A 109.3
C4' C4 H4A 109.3
O4 C4 H4B 109.3
C4' C4 H4B 109.3
H4A C4 H4B 108.0
C4 C4' H4'A 109.5
C4 C4' H4'B 109.5
H4'A C4' H4'B 109.5
C4 C4' H4'C 109.5
H4'A C4' H4'C 109.5
H4'B C4' H4'C 109.5
C5 O5 Ti13 150.2(12)
O5 C5 C5' 110.7(18)
O5 C5 H5A 109.5
C5' C5 H5A 109.5
O5 C5 H5B 109.5
C5' C5 H5B 109.5
H5A C5 H5B 108.1
C5 C5' H5'A 109.5
C5 C5' H5'B 109.5
H5'A C5' H5'B 109.5
C5 C5' H5'C 109.5
H5'A C5' H5'C 109.5
H5'B C5' H5'C 109.5
C6 O6 Ti13 126.5(9)
C6 O6 Ti6 128.2(9)
Ti13 O6 Ti6 105.1(3)
O6 C6 C6' 108.9(9)
O6 C6 H6A 109.9
C6' C6 H6A 109.9
O6 C6 H6B 109.9
C6' C6 H6B 109.9
H6A C6 H6B 108.3
C6 C6' H6'A 109.5
C6 C6' H6'B 109.5
H6'A C6' H6'B 109.5
C6 C6' H6'C 109.5
H6'A C6' H6'C 109.5
H6'B C6' H6'C 109.5
C7 O7 Ti13 124.8(9)
C7 O7 Ti16 128.5(9)
Ti13 O7 Ti16 105.5(3)
C7' C7 O7 103.5(15)
C7' C7 H7A 111.1
O7 C7 H7A 111.1
C7' C7 H7B 111.1
O7 C7 H7B 111.1
H7A C7 H7B 109.0
C7 C7' H7'A 109.5
C7 C7' H7'B 109.5
H7'A C7' H7'B 109.5
C7 C7' H7'C 109.5
H7'A C7' H7'C 109.5
H7'B C7' H7'C 109.5
C8 O8 Ti12 128.9(12)
C8 O8 Ti3 122.7(12)
Ti12 O8 Ti3 106.3(4)
C8' C8 O8 110.6(18)
C8' C8 H8A 109.5
O8 C8 H8A 109.5
C8' C8 H8B 109.5
O8 C8 H8B 109.5
H8A C8 H8B 108.1
C8 C8' H8'A 109.5
C8 C8' H8'B 109.5
H8'A C8' H8'B 109.5
C8 C8' H8'C 109.5
H8'A C8' H8'C 109.5
H8'B C8' H8'C 109.5
C9 O9 Ti11 119.9(16)
C9 O9 Ti2 128.9(16)
Ti11 O9 Ti2 109.2(4)
C9' C9 O9 108(2)
C9' C9 H9A 110.2
O9 C9 H9A 110.2
C9' C9 H9B 110.2
O9 C9 H9B 110.2
H9A C9 H9B 108.5
C9 C9' H9'A 109.5
C9 C9' H9'B 109.5
H9'A C9' H9'B 109.5
C9 C9' H9'C 109.5
H9'A C9' H9'C 109.5
H9'B C9' H9'C 109.5
C10 O10 Ti1 167.9(18)
O10 C10 C10' 106.3(19)
O10 C10 H10A 110.5
C10' C10 H10A 110.5
O10 C10 H10B 110.5
C10' C10 H10B 110.5
H10A C10 H10B 108.7
C10 C10' H10C 109.5
C10 C10' H10D 109.5
H10C C10' H10D 109.5
C10 C10' H10E 109.5
H10C C10' H10E 109.5
H10D C10' H10E 109.5
C11 O11 Ti3 124.4(10)
C11 O11 Ti10 120.8(11)
Ti3 O11 Ti10 107.2(3)
C11' C11 O11 109.9(16)
C11' C11 H11A 109.7
O11 C11 H11A 109.7
C11' C11 H11B 109.7
O11 C11 H11B 109.7
H11A C11 H11B 108.2
C11 C11' H11C 109.5
C11 C11' H11D 109.5
H11C C11' H11D 109.5
C11 C11' H11E 109.5
H11C C11' H11E 109.5
H11D C11' H11E 109.5
C12 O12 Ti3 167.7(13)
C12' C12 O12 112.2(18)
C12' C12 H12A 109.2
O12 C12 H12A 109.2
C12' C12 H12B 109.2
O12 C12 H12B 109.2
H12A C12 H12B 107.9
C12 C12' H12C 109.5
C12 C12' H12D 109.5
H12C C12' H12D 109.5
C12 C12' H12E 109.5
H12C C12' H12E 109.5
H12D C12' H12E 109.5
C13 O13 Ti18 118.8(10)
C13 O13 Ti1 113.6(11)
Ti18 O13 Ti1 108.1(3)
C13' C13 O13 111.7(16)
C13' C13 H13A 109.3
O13 C13 H13A 109.3
C13' C13 H13B 109.3
O13 C13 H13B 109.3
H13A C13 H13B 107.9
C13 C13' H13C 109.5
C13 C13' H13D 109.5
H13C C13' H13D 109.5
C13 C13' H13E 109.5
H13C C13' H13E 109.5
H13D C13' H13E 109.5
C14 O14 Ti3 128.0(10)
C14 O14 Ti8 123.8(10)
Ti3 O14 Ti8 107.8(4)
O14 C14 C14' 111.1(15)
O14 C14 H14A 109.4
C14' C14 H14A 109.4
O14 C14 H14B 109.4
C14' C14 H14B 109.4
H14A C14 H14B 108.0
C14 C14' H14C 109.5
C14 C14' H14D 109.5
H14C C14' H14D 109.5
C14 C14' H14E 109.5
H14C C14' H14E 109.5
H14D C14' H14E 109.5
C15 O15 Ti16 153.0(10)
C15 C15' H15A 109.5
C15 C15' H15B 109.5
H15A C15' H15B 109.5
C15 C15' H15C 109.5
H15A C15' H15C 109.5
H15B C15' H15C 109.5
C15' C15 O15 118.3(17)
C15' C15 H15D 107.7
O15 C15 H15D 107.7
C15' C15 H15E 107.7
O15 C15 H15E 107.7
H15D C15 H15E 107.1
C16 O16 Ti16 127.1(8)
C16 O16 Ti6 126.6(9)
Ti16 O16 Ti6 105.8(3)
C16' C16 O16 108.2(15)
C16' C16 H16A 110.1
O16 C16 H16A 110.1
C16' C16 H16B 110.1
O16 C16 H16B 110.1
H16A C16 H16B 108.4
C16 C16' H16C 109.5
C16 C16' H16D 109.5
H16C C16' H16D 109.5
C16 C16' H16E 109.5
H16C C16' H16E 109.5
H16D C16' H16E 109.5
C17 O17 Ti14 132.3(7)
O17 C17 C17' 111.6(12)
O17 C17 H17A 109.3
C17' C17 H17A 109.3
O17 C17 H17B 109.3
C17' C17 H17B 109.3
H17A C17 H17B 108.0
C17 C17' H17C 109.5
C17 C17' H17D 109.5
H17C C17' H17D 109.5
C17 C17' H17E 109.5
H17C C17' H17E 109.5
H17D C17' H17E 109.5
C18 O18 Ti17 119.1(8)
C18 O18 Ti1 120.3(7)
Ti17 O18 Ti1 108.2(3)
C18' C18 O18 112.7(11)
C18' C18 H18A 109.0
O18 C18 H18A 109.0
C18' C18 H18B 109.0
O18 C18 H18B 109.0
H18A C18 H18B 107.8
C18 C18' H18C 109.5
C18 C18' H18D 109.5
H18C C18' H18D 109.5
C18 C18' H18E 109.5
H18C C18' H18E 109.5
H18D C18' H18E 109.5
C19 O19 Ti15 135.2(8)
O19 C19 C19' 112.1(11)
O19 C19 H19A 109.2
C19' C19 H19A 109.2
O19 C19 H19B 109.2
C19' C19 H19B 109.2
H19A C19 H19B 107.9
C19 C19' H19C 109.5
C19 C19' H19D 109.5
H19C C19' H19D 109.5
C19 C19' H19E 109.5
H19C C19' H19E 109.5
H19D C19' H19E 109.5
C20 O20 Ti4 124.7(19)
C20 O20 Ti3 119.5(19)
Ti4 O20 Ti3 107.7(3)
O20 C20 C20' 114.1(19)
O20 C20 H20A 108.7
C20' C20 H20A 108.7
O20 C20 H20B 108.7
C20' C20 H20B 108.7
H20A C20 H20B 107.6
C20 C20' H20C 109.5
C20 C20' H20D 109.5
H20C C20' H20D 109.5
C20 C20' H20E 109.5
H20C C20' H20E 109.5
H20D C20' H20E 109.5
Ti9 O21 Ti1 106.7(4)
Ti8 O22 Ti15 102.5(3)
Ti1 O23 Ti12 89.2(2)
Ti1 O23 Ti9 92.5(3)
Ti12 O23 Ti9 93.3(3)
Ti1 O23 Ti17 97.5(3)
Ti12 O23 Ti17 172.3(3)
Ti9 O23 Ti17 90.1(2)
Ti1 O23 Ti18 94.6(3)
Ti12 O23 Ti18 90.5(3)
Ti9 O23 Ti18 172.0(3)
Ti17 O23 Ti18 85.3(2)
Ti16 O24 Ti15 98.4(3)
Ti16 O24 Mn2 126.9(4)
Ti15 O24 Mn2 129.2(4)
Ti5 O25 Ti6 97.8(4)
Ti5 O25 Mn2 127.6(4)
Ti6 O25 Mn2 127.5(4)
Ti9 O26 Ti2 106.1(4)
Ti4 O27 Ti2 107.3(4)
Ti12 O28 Ti1 105.3(3)
Ti10 O29 Ti5 103.5(4)
Ti13 O30 Ti14 98.5(3)
Ti13 O30 Mn1 127.0(4)
Ti14 O30 Mn1 127.5(3)
Ti3 O31 Ti12 94.8(3)
Ti3 O31 Ti8 96.0(3)
Ti12 O31 Ti8 90.2(3)
Ti3 O31 Ti4 93.1(3)
Ti12 O31 Ti4 90.9(2)
Ti8 O31 Ti4 170.7(3)
Ti3 O31 Ti10 95.9(3)
Ti12 O31 Ti10 169.1(3)
Ti8 O31 Ti10 86.8(2)
Ti4 O31 Ti10 90.5(3)
Ti9 O32 Ti17 110.2(4)
Ti9 O32 Ti11 108.6(4)
Ti17 O32 Ti11 100.3(3)
Ti2 O33 Ti9 91.4(3)
Ti2 O33 Ti4 89.2(3)
Ti9 O33 Ti4 93.1(3)
Ti2 O33 Ti7 96.7(3)
Ti9 O33 Ti7 171.2(3)
Ti4 O33 Ti7 90.5(3)
Ti2 O33 Ti11 97.3(3)
Ti9 O33 Ti11 89.8(3)
Ti4 O33 Ti11 172.8(3)
Ti7 O33 Ti11 85.6(2)
Ti7 O34 Ti10 99.8(3)
Ti7 O34 Mn4 124.1(4)
Ti10 O34 Mn4 123.5(3)
Ti7 O34 Ti5 91.7(3)
Ti10 O34 Ti5 91.8(3)
Mn4 O34 Ti5 117.6(3)
Ti4 O35 Ti10 111.1(4)
Ti4 O35 Ti7 109.0(4)
Ti10 O35 Ti7 100.1(3)
Ti7 O36 Ti5 103.6(3)
Ti8 O37 Ti10 109.9(3)
Ti8 O37 Mn2 124.8(3)
Ti10 O37 Mn2 122.1(4)
Ti15 O38 Ti16 98.5(3)
Ti15 O38 Mn3 127.1(3)
Ti16 O38 Mn3 128.3(3)
Ti11 O39 Ti14 104.0(4)
Ti18 O40 Ti17 111.0(3)
Ti18 O40 Mn3 122.8(3)
Ti17 O40 Mn3 122.2(3)
Ti8 O41 Ti18 99.7(3)
Ti8 O41 Mn4 123.0(3)
Ti18 O41 Mn4 124.1(3)
Ti8 O41 Ti15 93.4(3)
Ti18 O41 Ti15 92.2(2)
Mn4 O41 Ti15 116.6(3)
Mn4 O42 Ti13 116.1(3)
Mn4 O42 Ti6 116.3(3)
Ti13 O42 Ti6 103.0(3)
Mn4 O42 Ti16 114.9(3)
Ti13 O42 Ti16 102.4(3)
Ti6 O42 Ti16 102.2(3)
Ti18 O43 Ti15 103.4(3)
Ti17 O44 Ti11 99.7(3)
Ti17 O44 Mn4 123.7(3)
Ti11 O44 Mn4 124.1(3)
Ti17 O44 Ti14 92.0(3)
Ti11 O44 Ti14 92.0(3)
Mn4 O44 Ti14 117.0(3)
Ti17 O45 Ti14 103.7(3)
Ti6 O46 Ti5 98.1(4)
Ti6 O46 Mn1 126.9(4)
Ti5 O46 Mn1 128.6(4)
Ti12 O47 Ti9 106.5(4)
Ti12 O47 Ti4 110.2(3)
Ti9 O47 Ti4 106.4(3)
Ti13 O48 Ti14 97.9(3)
Ti13 O48 Mn3 128.4(4)
Ti14 O48 Mn3 127.7(3)
Ti12 O49 Ti8 109.0(3)
Ti12 O49 Ti18 107.3(3)
Ti8 O49 Ti18 100.3(3)
Ti7 O50 Ti11 111.6(3)
Ti7 O50 Mn1 123.4(4)
Ti11 O50 Mn1 121.6(4)
C102 N101 C114 120.0
C102 N101 Mn1 125.5(6)
C114 N101 Mn1 114.0(6)
N101 C102 C103 120.0
N101 C102 H102 120.0
C103 C102 H102 120.0
C102 C103 C104 120.0
C102 C103 H103 120.0
C104 C103 H103 120.0
C105 C104 C103 120.0
C105 C104 H104 120.0
C103 C104 H104 120.0
C114 C105 C104 120.0
C114 C105 C106 119.4(10)
C104 C105 C106 120.6(10)
C113 C114 C105 120.1(9)
C113 C114 N101 119.7(9)
C105 C114 N101 120.0
C107 C106 C105 116.1(14)
C107 C106 H106 122.0
C105 C106 H106 122.0
C106 C107 C108 125.2(15)
C106 C107 H107 117.4
C108 C107 H107 117.4
C107 C108 C109 123.8(11)
C107 C108 C113 116.2(11)
C109 C108 C113 120.0
C108 C109 C110 120.0
C108 C109 H109 120.0
C110 C109 H109 120.0
C111 C110 C109 120.0
C111 C110 H110 120.0
C109 C110 H110 120.0
C110 C111 N112 120.0
C110 C111 H111 120.0
N112 C111 H111 120.0
C113 N112 C111 120.0
C113 N112 Mn1 114.6(6)
C111 N112 Mn1 124.7(6)
C114 C113 N112 117.2(10)
C114 C113 C108 122.8(10)
N112 C113 C108 120.0
C202 N201 C214 120.0
C202 N201 Mn2 124.5(6)
C214 N201 Mn2 115.5(6)
C203 C202 N201 120.0
C203 C202 H202 120.0
N201 C202 H202 120.0
C202 C203 C204 120.0
C202 C203 H203 120.0
C204 C203 H203 120.0
C203 C204 C205 120.0
C203 C204 H204 120.0
C205 C204 H204 120.0
C214 C205 C204 120.0
C214 C205 C206 115.4(11)
C204 C205 C206 123.7(11)
C213 C214 C205 122.0(10)
C213 C214 N201 117.7(10)
C205 C214 N201 120.0
C207 C206 C205 124.6(16)
C207 C206 H206 117.7
C205 C206 H206 117.7
C206 C207 C208 118.5(16)
C206 C207 H207 120.8
C208 C207 H207 120.8
C209 C208 C213 120.0
C209 C208 C207 122.5(11)
C213 C208 C207 117.2(11)
C210 C209 C208 120.0
C210 C209 H209 120.0
C208 C209 H209 120.0
C209 C210 C211 120.0
C209 C210 H210 120.0
C211 C210 H210 120.0
N212 C211 C210 120.0
N212 C211 H211 120.0
C210 C211 H211 120.0
C213 N212 C211 120.0
C213 N212 Mn2 116.2(6)
C211 N212 Mn2 123.8(6)
C214 C213 N212 118.1(10)
C214 C213 C208 121.9(10)
N212 C213 C208 120.0
C302 N301 C314 120.0
C302 N301 Mn3 124.5(4)
C314 N301 Mn3 115.3(4)
N301 C302 C303 120.0
N301 C302 H302 120.0
C303 C302 H302 120.0
C304 C303 C302 120.0
C304 C303 H303 120.0
C302 C303 H303 120.0
C303 C304 C305 120.0
C303 C304 H304 120.0
C305 C304 H304 120.0
C314 C305 C304 120.0
C314 C305 C306 116.8(8)
C304 C305 C306 123.2(8)
C313 C314 C305 121.6(6)
C313 C314 N301 118.3(6)
C305 C314 N301 120.0
C307 C306 C305 121.3(12)
C307 C306 H306 119.4
C305 C306 H306 119.4
C306 C307 C308 120.4(11)
C306 C307 H307 119.8
C308 C307 H307 119.8
C309 C308 C313 120.0
C309 C308 C307 122.1(8)
C313 C308 C307 117.9(8)
C308 C309 C310 120.0
C308 C309 H309 120.0
C310 C309 H309 120.0
C309 C310 C311 120.0
C309 C310 H310 120.0
C311 C310 H310 120.0
C310 C311 N312 120.0
C310 C311 H311 120.0
N312 C311 H311 120.0
C311 N312 C313 120.0
C311 N312 Mn3 123.7(4)
C313 N312 Mn3 115.8(4)
C314 C313 N312 117.9(6)
C314 C313 C308 122.0(6)
N312 C313 C308 120.0

loop_
_geom_bond_atom_site_label_1
_geom_bond_atom_site_label_2
_geom_bond_distance
Ti1 O10 1.774(8)
Ti1 O28 1.901(8)
Ti1 O21 1.978(10)
Ti1 O13 2.022(9)
Ti1 O18 2.078(8)
Ti1 O23 2.095(6)
Ti1 Ti12 2.946(3)
Ti1 Ti9 3.080(4)
Ti1 Ti18 3.243(3)
Ti1 Ti17 3.315(3)
Ti2 O1 1.785(10)
Ti2 O27 1.918(10)
Ti2 O26 1.929(10)
Ti2 O2 2.035(10)
Ti2 O9 2.069(10)
Ti2 O33 2.083(7)
Ti2 Ti4 2.979(4)
Ti2 Ti9 3.027(4)
Ti2 Ti7 3.268(3)
Ti2 Ti11 3.313(3)
Ti3 O12 1.752(9)
Ti3 O20 1.960(10)
Ti3 O14 1.983(9)
Ti3 O11 1.986(9)
Ti3 O8 1.996(8)
Ti3 O31 2.071(7)
Ti3 Ti4 3.135(4)
Ti3 Ti12 3.158(3)
Ti3 Ti8 3.204(3)
Ti3 Ti10 3.213(3)
Ti4 O27 1.781(9)
Ti4 O35 1.876(8)
Ti4 O20 1.922(9)
Ti4 O47 1.953(7)
Ti4 O33 2.158(8)
Ti4 O31 2.244(7)
Ti4 Ti9 3.125(3)
Ti4 Ti7 3.159(3)
Ti4 Ti12 3.179(3)
Ti4 Ti10 3.192(3)
Ti5 O3 1.830(7)
Ti5 O25 1.913(8)
Ti5 O46 1.922(9)
Ti5 O29 2.014(9)
Ti5 O36 2.020(9)
Ti5 O34 2.112(6)
Ti5 Ti6 2.888(3)
Ti5 Ti7 2.951(3)
Ti5 Ti10 2.959(3)
Ti6 O4 1.795(7)
Ti6 O46 1.902(8)
Ti6 O25 1.919(9)
Ti6 O16 2.022(8)
Ti6 O6 2.035(9)
Ti6 O42 2.069(6)
Ti6 Ti16 3.222(3)
Ti6 Ti13 3.227(3)
Ti7 O36 1.729(8)
Ti7 O50 1.890(8)
Ti7 O2 1.982(9)
Ti7 O34 2.000(7)
Ti7 O35 2.005(8)
Ti7 O33 2.288(7)
Ti7 Ti10 3.065(4)
Ti7 Ti11 3.136(3)
Ti8 O22 1.783(8)
Ti8 O37 1.880(7)
Ti8 O14 1.983(7)
Ti8 O49 1.996(7)
Ti8 O41 2.011(6)
Ti8 O31 2.239(7)
Ti8 Ti15 2.986(3)
Ti8 Ti18 3.080(3)
Ti8 Ti10 3.088(3)
Ti8 Ti12 3.156(3)
Ti9 O26 1.858(10)
Ti9 O21 1.860(8)
Ti9 O32 1.884(7)
Ti9 O47 1.949(7)
Ti9 O33 2.146(7)
Ti9 O23 2.166(7)
Ti9 Ti12 3.102(3)
Ti9 Ti11 3.159(3)
Ti9 Ti17 3.169(3)
Ti10 O29 1.749(7)
Ti10 O37 1.891(7)
Ti10 O35 1.994(8)
Ti10 O11 2.006(8)
Ti10 O34 2.007(8)
Ti10 O31 2.253(7)
Ti11 O39 1.736(8)
Ti11 O50 1.902(8)
Ti11 O9 1.995(9)
Ti11 O32 2.006(7)
Ti11 O44 2.015(6)
Ti11 O33 2.326(7)
Ti11 Ti14 2.968(3)
Ti11 Ti17 3.060(3)
Ti12 O28 1.803(8)
Ti12 O49 1.880(8)
Ti12 O47 1.922(8)
Ti12 O8 1.951(8)
Ti12 O23 2.099(7)
Ti12 O31 2.218(7)
Ti12 Ti18 3.139(3)
Ti13 O5 1.796(8)
Ti13 O30 1.890(7)
Ti13 O48 1.909(7)
Ti13 O7 2.018(7)
Ti13 O6 2.029(8)
Ti13 O42 2.055(7)
Ti13 Ti14 2.883(3)
Ti13 Ti16 3.214(3)
Ti14 O17 1.827(8)
Ti14 O48 1.914(7)
Ti14 O30 1.914(7)
Ti14 O45 2.011(7)
Ti14 O39 2.022(8)
Ti14 O44 2.110(6)
Ti14 Ti17 2.950(3)
Ti15 O19 1.843(7)
Ti15 O38 1.911(7)
Ti15 O24 1.916(7)
Ti15 O43 2.004(7)
Ti15 O22 2.040(7)
Ti15 O41 2.092(6)
Ti15 Ti16 2.900(3)
Ti15 Ti18 2.962(3)
Ti16 O15 1.797(7)
Ti16 O24 1.916(7)
Ti16 O38 1.918(7)
Ti16 O16 2.019(7)
Ti16 O7 2.021(8)
Ti16 O42 2.070(6)
Ti17 O45 1.732(7)
Ti17 O40 1.910(7)
Ti17 O32 1.979(8)
Ti17 O44 1.988(6)
Ti17 O18 2.015(7)
Ti17 O23 2.311(7)
Ti17 Ti18 3.134(3)
Ti18 O43 1.766(7)
Ti18 O40 1.892(6)
Ti18 O13 1.984(7)
Ti18 O49 2.016(7)
Ti18 O41 2.017(6)
Ti18 O23 2.315(7)
Mn1 O50 2.080(7)
Mn1 O46 2.098(9)
Mn1 O30 2.101(7)
Mn1 N101 2.252(8)
Mn1 N112 2.277(8)
Mn2 O24 2.093(6)
Mn2 O37 2.093(7)
Mn2 O25 2.096(9)
Mn2 N212 2.269(9)
Mn2 N201 2.291(8)
Mn3 O40 2.089(7)
Mn3 O38 2.094(6)
Mn3 O48 2.102(6)
Mn3 N312 2.282(6)
Mn3 N301 2.295(5)
Mn4 O42 2.051(6)
Mn4 O34 2.061(6)
Mn4 O41 2.063(6)
Mn4 O44 2.070(6)
O1 C1 1.490(17)
C1 C1' 1.386(18)
C1 H1A 0.9900
C1 H1B 0.9900
C1' H1'A 0.9800
C1' H1'B 0.9800
C1' H1'C 0.9800
O2 C2 1.457(18)
C2 C2' 1.46(2)
C2 H2A 0.9900
C2 H2B 0.9900
C2' H2'A 0.9800
C2' H2'B 0.9800
C2' H2'C 0.9800
O3 C3 1.422(14)
C3 C3' 1.456(17)
C3 H3A 0.9900
C3 H3B 0.9900
C3' H3'A 0.9800
C3' H3'B 0.9800
C3' H3'C 0.9800
O4 C4 1.408(16)
C4 C4' 1.427(18)
C4 H4A 0.9900
C4 H4B 0.9900
C4' H4'A 0.9800
C4' H4'B 0.9800
C4' H4'C 0.9800
O5 C5 1.408(16)
C5 C5' 1.418(18)
C5 H5A 0.9900
C5 H5B 0.9900
C5' H5'A 0.9800
C5' H5'B 0.9800
C5' H5'C 0.9800
O6 C6 1.444(11)
C6 C6' 1.469(14)
C6 H6A 0.9900
C6 H6B 0.9900
C6' H6'A 0.9800
C6' H6'B 0.9800
C6' H6'C 0.9800
O7 C7 1.519(16)
C7 C7' 1.402(16)
C7 H7A 0.9900
C7 H7B 0.9900
C7' H7'A 0.9800
C7' H7'B 0.9800
C7' H7'C 0.9800
O8 C8 1.456(17)
C8 C8' 1.421(19)
C8 H8A 0.9900
C8 H8B 0.9900
C8' H8'A 0.9800
C8' H8'B 0.9800
C8' H8'C 0.9800
O9 C9 1.51(2)
C9 C9' 1.41(2)
C9 H9A 0.9900
C9 H9B 0.9900
C9' H9'A 0.9800
C9' H9'B 0.9800
C9' H9'C 0.9800
O10 C10 1.449(18)
C10 C10' 1.47(2)
C10 H10A 0.9900
C10 H10B 0.9900
C10' H10C 0.9800
C10' H10D 0.9800
C10' H10E 0.9800
O11 C11 1.460(14)
C11 C11' 1.423(17)
C11 H11A 0.9900
C11 H11B 0.9900
C11' H11C 0.9800
C11' H11D 0.9800
C11' H11E 0.9800
O12 C12 1.434(17)
C12 C12' 1.401(18)
C12 H12A 0.9900
C12 H12B 0.9900
C12' H12C 0.9800
C12' H12D 0.9800
C12' H12E 0.9800
O13 C13 1.452(16)
C13 C13' 1.430(18)
C13 H13A 0.9900
C13 H13B 0.9900
C13' H13C 0.9800
C13' H13D 0.9800
C13' H13E 0.9800
O14 C14 1.452(16)
C14 C14' 1.480(17)
C14 H14A 0.9900
C14 H14B 0.9900
C14' H14C 0.9800
C14' H14D 0.9800
C14' H14E 0.9800
O15 C15 1.406(14)
C15' C15 1.338(17)
C15' H15A 0.9800
C15' H15B 0.9800
C15' H15C 0.9800
C15 H15D 0.9900
C15 H15E 0.9900
O16 C16 1.453(13)
C16 C16' 1.433(17)
C16 H16A 0.9900
C16 H16B 0.9900
C16' H16C 0.9800
C16' H16D 0.9800
C16' H16E 0.9800
O17 C17 1.431(13)
C17 C17' 1.450(15)
C17 H17A 0.9900
C17 H17B 0.9900
C17' H17C 0.9800
C17' H17D 0.9800
C17' H17E 0.9800
O18 C18 1.434(12)
C18 C18' 1.434(14)
C18 H18A 0.9900
C18 H18B 0.9900
C18' H18C 0.9800
C18' H18D 0.9800
C18' H18E 0.9800
O19 C19 1.417(12)
C19 C19' 1.474(14)
C19 H19A 0.9900
C19 H19B 0.9900
C19' H19C 0.9800
C19' H19D 0.9800
C19' H19E 0.9800
O20 C20 1.461(19)
C20 C20' 1.464(19)
C20 H20A 0.9900
C20 H20B 0.9900
C20' H20C 0.9800
C20' H20D 0.9800
C20' H20E 0.9800
N101 C102 1.3900
N101 C114 1.3900
C102 C103 1.3900
C102 H102 0.9500
C103 C104 1.3900
C103 H103 0.9500
C104 C105 1.3900
C104 H104 0.9500
C105 C114 1.3900
C105 C106 1.447(15)
C114 C113 1.346(11)
C106 C107 1.359(16)
C106 H106 0.9500
C107 C108 1.376(16)
C107 H107 0.9500
C108 C109 1.3900
C108 C113 1.3900
C109 C110 1.3900
C109 H109 0.9500
C110 C111 1.3900
C110 H110 0.9500
C111 N112 1.3900
C111 H111 0.9500
N112 C113 1.3900
N201 C202 1.3900
N201 C214 1.3900
C202 C203 1.3900
C202 H202 0.9500
C203 C204 1.3900
C203 H203 0.9500
C204 C205 1.3900
C204 H204 0.9500
C205 C214 1.3900
C205 C206 1.393(18)
C214 C213 1.375(11)
C206 C207 1.374(17)
C206 H206 0.9500
C207 C208 1.421(18)
C207 H207 0.9500
C208 C209 1.3900
C208 C213 1.3900
C209 C210 1.3900
C209 H209 0.9500
C210 C211 1.3900
C210 H210 0.9500
C211 N212 1.3900
C211 H211 0.9500
N212 C213 1.3900
N301 C302 1.3900
N301 C314 1.3900
C302 C303 1.3900
C302 H302 0.9500
C303 C304 1.3900
C303 H303 0.9500
C304 C305 1.3900
C304 H304 0.9500
C305 C314 1.3900
C305 C306 1.425(13)
C314 C313 1.348(8)
C306 C307 1.363(15)
C306 H306 0.9500
C307 C308 1.401(14)
C307 H307 0.9500
C308 C309 1.3900
C308 C313 1.3900
C309 C310 1.3900
C309 H309 0.9500
C310 C311 1.3900
C310 H310 0.9500
C311 N312 1.3900
C311 H311 0.9500
N312 C313 1.3900
